data_4344752
loop_
_publ_author_name
'Perlepe, Panagiota S.'
'Cunha-Silva, Lu\'is'
'Gagnon, Kevin J.'
'Teat, Simon J.'
'Lampropoulos, Christos'
'Escuer, Albert'
'Stamatatos, Theocharis C.'

_publ_section_title
;
 &quot;Ligands-with-Benefits&quot;: Naphthalene-Substituted Schiff Bases
 Yielding New Ni(II) Metal Clusters with Ferromagnetic and Emissive
 Properties and Undergoing Exciting Transformations.
;
_journal_issue 3
_journal_name_full 'Inorganic chemistry'
_journal_page_first 1270
_journal_page_last 1277
_journal_paper_doi 10.1021/acs.inorgchem.5b02492
_journal_volume 55
_journal_year 2016
_chemical_formula_moiety 'C124 H73 Cl7 N7 Ni5 O25, 2 (C6 H16 N)'
_chemical_formula_sum 'C136 H105 Cl7 N9 Ni5 O25'
_chemical_formula_weight 2806.98
_space_group_crystal_system triclinic
_space_group_IT_number 2
_space_group_name_Hall '-P 1'
_space_group_name_H-M_alt 'P -1'
_symmetry_space_group_name_Hall '-P 1'
_symmetry_space_group_name_H-M 'P -1'
_atom_sites_solution_hydrogens geom
_audit_creation_date '04 September 2015'
_audit_creation_method 'SHELXL-2014/7 and enCIFer'
_cell_angle_alpha 103.960(9)
_cell_angle_beta 91.535(9)
_cell_angle_gamma 92.898(10)
_cell_formula_units_Z 2
_cell_length_a 18.010(4)
_cell_length_b 18.427(4)
_cell_length_c 22.874(5)
_cell_measurement_reflns_used 9542
_cell_measurement_temperature 150(2)
_cell_measurement_theta_max 27.01
_cell_measurement_theta_min 2.35
_cell_volume 7352(3)
_computing_cell_refinement 'SAINT V8.27B (Bruker AXS Inc., 2012)'
_computing_data_collection 'APEX2 2012.4 (Bruker AXS Inc., 2012)'
_computing_data_reduction 'SAINT V8.27B (Bruker AXS Inc., 2012)'
_computing_molecular_graphics 'DIAMOND (Brandenburg, 2009)'
_computing_publication_material 'SHELXTL (Sheldrick, 2014)'
_computing_structure_refinement 'SHELXL-2014/6 (Sheldrick, 2014)'
_computing_structure_solution 'SHELXS (Sheldrick, 2014)'
_diffrn_ambient_temperature 150(2)
_diffrn_measured_fraction_theta_full 0.991
_diffrn_measured_fraction_theta_max 0.991
_diffrn_measurement_device_type 'Bruker X8 Kappa CCD APEX II'
_diffrn_measurement_method '\f and \w scans'
_diffrn_radiation_type MoK\a
_diffrn_radiation_wavelength 0.71073
_diffrn_reflns_av_R_equivalents 0.0308
_diffrn_reflns_av_unetI/netI 0.0247
_diffrn_reflns_laue_measured_fraction_full 0.991
_diffrn_reflns_laue_measured_fraction_max 0.991
_diffrn_reflns_limit_h_max 21
_diffrn_reflns_limit_h_min -21
_diffrn_reflns_limit_k_max 21
_diffrn_reflns_limit_k_min -21
_diffrn_reflns_limit_l_max 26
_diffrn_reflns_limit_l_min -27
_diffrn_reflns_number 141055
_diffrn_reflns_point_group_measured_fraction_full 0.991
_diffrn_reflns_point_group_measured_fraction_max 0.991
_diffrn_reflns_theta_full 25.027
_diffrn_reflns_theta_max 25.027
_diffrn_reflns_theta_min 3.638
_diffrn_source 'fine-focus sealed tube'
_exptl_absorpt_coefficient_mu 0.822
_exptl_absorpt_correction_T_max 0.976
_exptl_absorpt_correction_T_min 0.813
_exptl_absorpt_correction_type multi-scan
_exptl_absorpt_process_details
; 
'SADABS V2012/1 (Bruker AXS Inc.)' 
;
_exptl_crystal_colour red
_exptl_crystal_density_diffrn 1.268
_exptl_crystal_description plate
_exptl_crystal_F_000 2886
_exptl_crystal_size_max 0.640
_exptl_crystal_size_mid 0.210
_exptl_crystal_size_min 0.030
_refine_diff_density_max 4.406
_refine_diff_density_min -0.773
_refine_diff_density_rms 0.092
_refine_ls_extinction_method none
_refine_ls_goodness_of_fit_ref 1.056
_refine_ls_hydrogen_treatment constr
_refine_ls_matrix_type full
_refine_ls_number_parameters 1608
_refine_ls_number_reflns 25733
_refine_ls_number_restraints 0
_refine_ls_restrained_S_all 1.056
_refine_ls_R_factor_all 0.0590
_refine_ls_R_factor_gt 0.0528
_refine_ls_shift/su_max 0.001
_refine_ls_shift/su_mean 0.000
_refine_ls_structure_factor_coef Fsqd
_refine_ls_weighting_details 'w=1/[\s^2^(Fo^2^)+(0.0779P)^2^+16.2221P] where P=(Fo^2^+2Fc^2^)/3'
_refine_ls_weighting_scheme calc
_refine_ls_wR_factor_gt 0.1454
_refine_ls_wR_factor_ref 0.1506
_reflns_Friedel_coverage 0.000
_reflns_number_gt 22490
_reflns_number_total 25733
_reflns_threshold_expression 'I > 2\s(I)'
_cod_data_source_file ic5b02492_si_003.cif
_cod_data_source_block pp28asqd
_cod_depositor_comments
;
The following automatic conversions were performed:

'_exptl_absorpt_correction_type' value 'Multi-scan' changed to
'multi-scan' according to
/usr/data/users/saulius/crontab/automatic-downloads/current/ACS/lib/dictionaries/cif_core.dic
dictionary named 'cif_core.dic' version 2.4.2 from 2011-04-26.

Automatic conversion script
Id: cif_fix_values 4268 2015-11-12 08:31:59Z antanas 
;
_cod_original_cell_volume 7351(3)
_cod_database_code 4344752
_shelx_shelxl_version_number 2014/7
_shelx_space_group_comment
;
The symmetry employed for this shelxl refinement is uniquely defined
by the following loop, which should always be used as a source of
symmetry information in preference to the above space-group names.
They are only intended as comments.
;
_shelx_estimated_absorpt_t_min 0.621
_shelx_estimated_absorpt_t_max 0.976
_platon_squeeze_void_probe_radius 1.20

loop_
_space_group_symop_operation_xyz
'x, y, z'
'-x, -y, -z'

loop_
_atom_site_label
_atom_site_type_symbol
_atom_site_fract_x
_atom_site_fract_y
_atom_site_fract_z
_atom_site_U_iso_or_equiv
_atom_site_adp_type
_atom_site_occupancy
_atom_site_site_symmetry_order
_atom_site_calc_flag
_atom_site_refinement_flags_posn
_atom_site_refinement_flags_adp
Ni3 Ni 0.73753(2) 0.31848(2) 0.73827(2) 0.01660(10) Uani 1 1 d . .
Ni2 Ni 0.80880(2) 0.29199(2) 0.61477(2) 0.01671(10) Uani 1 1 d . .
Ni1 Ni 0.89716(2) 0.15423(2) 0.57769(2) 0.01902(10) Uani 1 1 d . .
Ni4 Ni 0.56036(2) 0.37029(2) 0.74055(2) 0.01906(10) Uani 1 1 d . .
Ni5 Ni 0.45662(2) 0.47536(2) 0.70197(2) 0.02201(10) Uani 1 1 d . .
Cl2 Cl 1.12475(5) 0.16659(5) 0.32601(4) 0.0382(2) Uani 1 1 d . .
Cl6 Cl 0.30118(7) 0.65589(6) 0.96647(5) 0.0528(3) Uani 1 1 d . .
Cl5 Cl 0.45877(5) 0.23907(9) 0.44229(5) 0.0636(4) Uani 1 1 d . .
Cl3 Cl 0.89693(9) 0.00835(7) 0.82382(6) 0.0696(4) Uani 1 1 d . .
Cl8 Cl 0.96819(8) 0.65948(7) 0.85742(6) 0.0678(4) Uani 1 1 d . .
Cl7 Cl 0.68093(9) -0.05382(7) 0.71973(9) 0.0913(6) Uani 1 1 d . .
O10 O 0.66373(11) 0.38424(12) 0.78748(9) 0.0200(4) Uani 1 1 d . .
O8 O 0.82512(12) 0.26465(12) 0.69590(9) 0.0197(4) Uani 1 1 d . .
O2 O 0.70904(11) 0.31458(11) 0.64937(9) 0.0191(4) Uani 1 1 d . .
O22 O 0.84012(12) 0.40368(12) 0.64842(10) 0.0215(5) Uani 1 1 d . .
O25 O 0.56746(12) 0.47535(12) 0.72107(9) 0.0205(4) Uani 1 1 d . .
O18 O 0.66578(12) 0.22605(12) 0.73290(10) 0.0229(5) Uani 1 1 d . .
O1 O 0.90879(11) 0.26952(11) 0.58252(10) 0.0197(4) Uani 1 1 d . .
Cl4 Cl 0.13871(10) 0.70381(12) 0.75327(16) 0.1607(13) Uani 1 1 d . .
O3 O 0.58773(12) 0.32726(12) 0.65247(10) 0.0222(5) Uani 1 1 d . .
O13 O 0.45175(12) 0.36343(12) 0.69745(10) 0.0229(5) Uani 1 1 d . .
O4 O 1.00423(12) 0.12845(12) 0.56885(10) 0.0241(5) Uani 1 1 d . .
O23 O 0.80239(12) 0.41346(12) 0.74281(10) 0.0226(5) Uani 1 1 d . .
O9 O 0.90674(12) 0.17608(12) 0.67212(10) 0.0239(5) Uani 1 1 d . .
O6 O 0.78991(11) 0.17324(12) 0.58735(10) 0.0216(5) Uani 1 1 d . .
O19 O 0.55078(12) 0.26492(12) 0.75547(10) 0.0239(5) Uani 1 1 d . .
O16 O 0.43625(13) 0.49670(13) 0.79032(10) 0.0273(5) Uani 1 1 d . .
O17 O 0.50551(12) 0.41237(13) 0.81967(10) 0.0239(5) Uani 1 1 d . .
O7 O 0.87471(13) 0.04253(12) 0.58168(11) 0.0284(5) Uani 1 1 d . .
H7 H 0.9071 0.0061 0.5618 0.034 Uiso 1 1 calc R U
O24 O 0.49705(12) 0.45793(13) 0.61392(10) 0.0267(5) Uani 1 1 d . .
O5 O 1.08813(13) 0.05937(13) 0.51701(11) 0.0284(5) Uani 1 1 d . .
O11 O 0.46008(13) 0.58571(14) 0.70350(11) 0.0302(5) Uani 1 1 d . .
N5 N 0.78635(14) 0.30455(15) 0.81443(12) 0.0209(5) Uani 1 1 d . .
N3 N 0.77178(14) 0.30765(14) 0.53609(12) 0.0189(5) Uani 1 1 d . .
N4 N 0.87822(14) 0.13080(14) 0.48705(12) 0.0214(6) Uani 1 1 d . .
N8 N 0.78822(15) 0.54934(15) 0.63039(13) 0.0246(6) Uani 1 1 d . .
N011 N 0.34969(15) 0.46529(16) 0.67532(12) 0.0249(6) Uani 1 1 d . .
O12 O 0.41851(18) 0.69655(16) 0.70623(15) 0.0511(8) Uani 1 1 d . .
N7 N 0.45482(16) 0.17244(18) 0.79021(14) 0.0336(7) Uani 1 1 d . .
N6 N 0.47152(17) 0.38185(17) 0.92371(13) 0.0298(6) Uani 1 1 d . .
C121 C 0.82946(16) 0.43917(17) 0.70142(14) 0.0205(6) Uani 1 1 d . .
C26 C 1.03494(17) 0.10042(17) 0.51930(15) 0.0218(7) Uani 1 1 d . .
C62 C 0.86153(17) 0.21200(17) 0.70720(14) 0.0203(6) Uani 1 1 d . .
C24 C 0.93851(17) 0.30558(17) 0.54467(14) 0.0209(6) Uani 1 1 d . .
C130 C 0.56569(18) 0.47076(18) 0.61606(14) 0.0220(7) Uani 1 1 d . .
O14 O 0.34827(18) 0.24073(18) 1.04460(15) 0.0545(8) Uani 1 1 d . .
H14 H 0.3545 0.2019 1.0568 0.065 Uiso 1 1 calc R U
C27 C 1.01064(18) 0.12392(17) 0.46357(15) 0.0225(7) Uani 1 1 d . .
C34 C 0.74323(18) 0.10259(19) 0.48963(16) 0.0259(7) Uani 1 1 d . .
C129 C 0.60737(17) 0.48479(17) 0.67494(14) 0.0204(6) Uani 1 1 d . .
C128 C 0.60737(18) 0.47266(18) 0.56186(15) 0.0241(7) Uani 1 1 d . .
C119 C 0.83063(18) 0.57161(18) 0.68458(15) 0.0253(7) Uani 1 1 d . .
C45 C 0.69335(18) 0.43888(18) 0.83140(14) 0.0214(6) Uani 1 1 d . .
C8 C 0.63729(17) 0.29568(17) 0.55554(14) 0.0204(6) Uani 1 1 d . .
C114 C 0.60024(18) 0.21606(18) 0.74702(14) 0.0224(7) Uani 1 1 d . .
C14 C 0.81714(18) 0.33427(18) 0.50225(15) 0.0227(7) Uani 1 1 d . .
H1 H 0.7950 0.3502 0.4696 0.027 Uiso 1 1 calc R U
C7 C 0.64510(16) 0.31412(17) 0.62372(14) 0.0191(6) Uani 1 1 d . .
C120 C 0.85156(18) 0.52235(18) 0.71951(15) 0.0238(7) Uani 1 1 d . .
C9 C 0.56443(18) 0.27971(19) 0.53198(15) 0.0256(7) Uani 1 1 d . .
H9 H 0.5243 0.2838 0.5585 0.031 Uiso 1 1 calc R U
C81 C 0.45724(18) 0.46213(19) 0.82760(15) 0.0244(7) Uani 1 1 d . .
C15 C 0.89724(17) 0.34251(17) 0.50843(14) 0.0220(7) Uani 1 1 d . .
C33 C 0.81307(18) 0.10913(18) 0.46131(15) 0.0252(7) Uani 1 1 d . .
H33 H 0.8111 0.0959 0.4185 0.030 Uiso 1 1 calc R U
C13 C 0.69632(17) 0.29095(17) 0.51570(14) 0.0198(6) Uani 1 1 d . .
C131 C 0.68062(18) 0.50778(17) 0.67969(14) 0.0220(7) Uani 1 1 d . .
H131 H 0.7062 0.5168 0.7179 0.026 Uiso 1 1 calc R U
C54 C 0.75773(18) 0.43124(18) 0.86648(14) 0.0232(7) Uani 1 1 d . .
C55 C 0.79261(18) 0.36133(19) 0.86126(15) 0.0244(7) Uani 1 1 d . .
H55 H 0.8226 0.3563 0.8947 0.029 Uiso 1 1 calc R U
C122 C 0.72123(18) 0.51910(17) 0.62806(15) 0.0229(7) Uani 1 1 d . .
C127 C 0.5715(2) 0.4489(2) 0.50503(15) 0.0292(8) Uani 1 1 d . .
H127 H 0.5202 0.4332 0.5015 0.035 Uiso 1 1 calc R U
C61 C 0.84974(17) 0.19131(18) 0.76641(15) 0.0226(7) Uani 1 1 d . .
C35 C 0.73544(18) 0.13603(17) 0.55142(16) 0.0235(7) Uani 1 1 d . .
C60 C 0.87477(19) 0.1210(2) 0.76997(16) 0.0296(7) Uani 1 1 d . .
H60 H 0.8960 0.0899 0.7359 0.035 Uiso 1 1 calc R U
C82 C 0.42349(18) 0.48469(19) 0.88880(14) 0.0239(7) Uani 1 1 d . .
C87 C 0.43188(19) 0.44681(19) 0.93497(15) 0.0270(7) Uani 1 1 d . .
C12 C 0.67903(19) 0.2663(2) 0.45368(15) 0.0282(7) Uani 1 1 d . .
H12 H 0.7185 0.2605 0.4265 0.034 Uiso 1 1 calc R U
C123 C 0.68303(19) 0.49633(18) 0.56785(15) 0.0241(7) Uani 1 1 d . .
C28 C 1.06734(18) 0.13301(17) 0.42483(15) 0.0238(7) Uani 1 1 d . .
H28 H 1.1165 0.1207 0.4332 0.029 Uiso 1 1 calc R U
C56 C 0.81793(17) 0.23605(18) 0.81711(15) 0.0225(7) Uani 1 1 d . .
C71 C 0.32806(18) 0.2832(2) 0.56325(16) 0.0294(7) Uani 1 1 d . .
C32 C 0.93781(18) 0.14115(17) 0.44961(14) 0.0224(7) Uani 1 1 d . .
C63 C 0.41659(17) 0.31600(19) 0.65202(15) 0.0260(7) Uani 1 1 d . .
C64 C 0.43293(19) 0.2376(2) 0.63924(16) 0.0300(8) Uani 1 1 d . .
H64 H 0.4694 0.2221 0.6637 0.036 Uiso 1 1 calc R U
C16 C 0.93581(19) 0.38400(18) 0.47061(15) 0.0261(7) Uani 1 1 d . .
C126 C 0.6111(2) 0.4483(2) 0.45412(16) 0.0351(8) Uani 1 1 d . .
H126 H 0.5871 0.4323 0.4153 0.042 Uiso 1 1 calc R U
C73 C 0.32388(18) 0.4063(2) 0.63534(15) 0.0271(7) Uani 1 1 d . .
H73 H 0.2768 0.4094 0.6165 0.032 Uiso 1 1 calc R U
C29 C 1.05247(19) 0.15964(19) 0.37469(16) 0.0278(7) Uani 1 1 d . .
C25 C 0.8138(2) 0.01771(19) 0.61234(17) 0.0313(8) Uani 1 1 d . .
H25A H 0.7952 0.0607 0.6411 0.047 Uiso 1 1 calc R U
H25B H 0.8307 -0.0187 0.6340 0.047 Uiso 1 1 calc R U
H25C H 0.7739 -0.0059 0.5829 0.047 Uiso 1 1 calc R U
C53 C 0.7918(2) 0.49622(19) 0.91020(15) 0.0280(7) Uani 1 1 d . .
C48 C 0.7569(2) 0.5650(2) 0.92031(15) 0.0290(7) Uani 1 1 d . .
C47 C 0.6901(2) 0.56906(19) 0.88759(16) 0.0305(8) Uani 1 1 d . .
H47 H 0.6659 0.6148 0.8955 0.037 Uiso 1 1 calc R U
C72 C 0.35943(18) 0.33672(19) 0.61660(16) 0.0265(7) Uani 1 1 d . .
C65 C 0.3974(2) 0.1860(2) 0.59330(18) 0.0336(8) Uani 1 1 d . .
H65 H 0.4072 0.1347 0.5882 0.040 Uiso 1 1 calc R U
C46 C 0.65957(19) 0.50954(18) 0.84527(15) 0.0254(7) Uani 1 1 d . .
H46 H 0.6147 0.5148 0.8243 0.031 Uiso 1 1 calc R U
C85 C 0.3636(2) 0.5416(2) 1.00116(17) 0.0367(9) Uani 1 1 d . .
H85 H 0.3441 0.5616 1.0395 0.044 Uiso 1 1 calc R U
C23 C 1.01735(18) 0.30506(19) 0.53978(16) 0.0273(7) Uani 1 1 d . .
H23 H 1.0454 0.2788 0.5629 0.033 Uiso 1 1 calc R U
C70 C 0.2823(2) 0.3035(2) 0.51986(17) 0.0349(8) Uani 1 1 d . .
H70 H 0.2700 0.3542 0.5256 0.042 Uiso 1 1 calc R U
C124 C 0.7222(2) 0.4953(2) 0.51561(16) 0.0306(8) Uani 1 1 d . .
H124 H 0.7735 0.5113 0.5186 0.037 Uiso 1 1 calc R U
C10 C 0.55002(19) 0.2581(2) 0.47068(16) 0.0338(8) Uani 1 1 d . .
C17 C 0.8998(2) 0.4283(2) 0.43703(17) 0.0336(8) Uani 1 1 d . .
H17 H 0.8471 0.4297 0.4372 0.040 Uiso 1 1 calc R U
C31 C 0.92548(19) 0.1714(2) 0.39967(16) 0.0292(7) Uani 1 1 d . .
H31 H 0.8772 0.1861 0.3916 0.035 Uiso 1 1 calc R U
C115 C 0.8929(2) 0.5505(2) 0.77304(17) 0.0323(8) Uani 1 1 d . .
H115 H 0.9052 0.5182 0.7981 0.039 Uiso 1 1 calc R U
C83 C 0.38258(19) 0.5491(2) 0.89956(16) 0.0301(8) Uani 1 1 d . .
H83 H 0.3755 0.5743 0.8683 0.036 Uiso 1 1 calc R U
C113 C 0.5773(2) 0.1384(2) 0.75357(16) 0.0292(7) Uani 1 1 d . .
C18 C 0.9393(2) 0.4695(2) 0.40411(18) 0.0398(9) Uani 1 1 d . .
H18 H 0.9135 0.4989 0.3823 0.048 Uiso 1 1 calc R U
C36 C 0.6773(2) 0.0692(2) 0.45337(17) 0.0345(8) Uani 1 1 d . .
C38 C 0.66429(18) 0.13130(19) 0.57720(17) 0.0298(8) Uani 1 1 d . .
H38 H 0.6598 0.1503 0.6193 0.036 Uiso 1 1 calc R U
C86 C 0.4032(2) 0.4774(2) 0.99145(16) 0.0345(8) Uani 1 1 d . .
H86 H 0.4110 0.4538 1.0235 0.041 Uiso 1 1 calc R U
C118 C 0.8563(2) 0.6471(2) 0.70260(18) 0.0358(8) Uani 1 1 d . .
H118 H 0.8443 0.6801 0.6781 0.043 Uiso 1 1 calc R U
N2 N 0.1105(2) 0.1311(2) 0.66055(17) 0.0455(8) Uani 1 1 d . .
H3 H 0.0802 0.1149 0.6219 0.055 Uiso 1 1 calc R U
C108 C 0.5072(2) 0.1168(2) 0.77439(16) 0.0318(8) Uani 1 1 d . .
C37 C 0.6076(2) 0.2501(2) 0.43091(16) 0.0345(8) Uani 1 1 d . .
H37 H 0.5975 0.2337 0.3887 0.041 Uiso 1 1 calc R U
C99 C 0.3456(2) 0.2371(2) 0.82371(17) 0.0355(9) Uani 1 1 d . .
C90 C 0.5813(2) 0.2769(2) 0.89844(16) 0.0335(8) Uani 1 1 d . .
H90 H 0.5842 0.3189 0.8811 0.040 Uiso 1 1 calc R U
C30 C 0.9819(2) 0.1802(2) 0.36223(17) 0.0335(8) Uani 1 1 d . .
H30 H 0.9726 0.2002 0.3283 0.040 Uiso 1 1 calc R U
C125 C 0.6861(2) 0.4712(2) 0.45984(16) 0.0361(9) Uani 1 1 d . .
H125 H 0.7131 0.4702 0.4246 0.043 Uiso 1 1 calc R U
C74 C 0.4067(2) 0.6286(2) 0.70481(16) 0.0344(8) Uani 1 1 d . .
O15 O 0.4575(2) 0.1433(2) 1.0260(2) 0.0774(12) Uani 1 1 d . .
C89 C 0.5232(2) 0.2689(2) 0.93627(16) 0.0318(8) Uani 1 1 d . .
C75 C 0.30102(19) 0.5239(2) 0.69659(16) 0.0307(8) Uani 1 1 d . .
C98 C 0.3943(2) 0.1756(2) 0.82553(17) 0.0354(8) Uani 1 1 d . .
C57 C 0.8149(2) 0.2106(2) 0.86999(17) 0.0321(8) Uani 1 1 d . .
H57 H 0.7957 0.2418 0.9050 0.038 Uiso 1 1 calc R U
C21 C 1.0141(2) 0.3834(2) 0.46788(16) 0.0300(8) Uani 1 1 d . .
C112 C 0.6293(2) 0.0841(2) 0.73764(19) 0.0376(9) Uani 1 1 d . .
H112 H 0.6763 0.0977 0.7244 0.045 Uiso 1 1 calc R U
C22 C 1.05302(19) 0.3417(2) 0.50247(17) 0.0322(8) Uani 1 1 d . .
H22 H 1.1054 0.3393 0.4995 0.039 Uiso 1 1 calc R U
C88 C 0.4641(2) 0.3232(2) 0.94960(15) 0.0302(8) Uani 1 1 d . .
C69 C 0.2546(2) 0.2512(2) 0.46901(19) 0.0405(9) Uani 1 1 d . .
H69 H 0.2241 0.2665 0.4402 0.049 Uiso 1 1 calc R U
C96 C 0.4052(2) 0.3115(2) 0.98409(17) 0.0342(8) Uani 1 1 d . .
H96 H 0.3668 0.3457 0.9894 0.041 Uiso 1 1 calc R U
C117 C 0.8987(2) 0.6742(2) 0.7553(2) 0.0429(10) Uani 1 1 d . .
H117 H 0.9153 0.7255 0.7674 0.051 Uiso 1 1 calc R U
C40 C 0.6076(2) 0.0696(2) 0.48018(19) 0.0351(8) Uani 1 1 d . .
C84 C 0.3526(2) 0.5764(2) 0.95466(17) 0.0352(8) Uani 1 1 d . .
C68 C 0.2712(2) 0.1761(2) 0.45945(19) 0.0426(10) Uani 1 1 d . .
H68 H 0.2516 0.1404 0.4246 0.051 Uiso 1 1 calc R U
C100 C 0.3585(2) 0.2869(2) 0.78824(18) 0.0358(8) Uani 1 1 d . .
H100 H 0.4011 0.2825 0.7643 0.043 Uiso 1 1 calc R U
C59 C 0.8687(2) 0.0969(2) 0.82233(19) 0.0393(9) Uani 1 1 d . .
C80 C 0.3271(2) 0.5999(2) 0.70810(17) 0.0349(8) Uani 1 1 d . .
C91 C 0.6345(2) 0.2241(2) 0.88606(18) 0.0400(9) Uani 1 1 d . .
H91 H 0.6729 0.2297 0.8596 0.048 Uiso 1 1 calc R U
C116 C 0.9163(2) 0.6256(2) 0.78987(19) 0.0402(9) Uani 1 1 d . .
C66 C 0.34585(19) 0.2064(2) 0.55246(18) 0.0334(8) Uani 1 1 d . .
C58 C 0.8390(2) 0.1416(2) 0.87280(19) 0.0408(9) Uani 1 1 d . .
H58 H 0.8352 0.1249 0.9089 0.049 Uiso 1 1 calc R U
C49 C 0.7900(2) 0.6294(2) 0.96190(18) 0.0403(9) Uani 1 1 d . .
H49 H 0.7659 0.6752 0.9692 0.048 Uiso 1 1 calc R U
C19 C 1.0174(2) 0.4686(2) 0.40232(19) 0.0415(10) Uani 1 1 d . .
H19 H 1.0445 0.4975 0.3799 0.050 Uiso 1 1 calc R U
C39 C 0.60327(19) 0.1003(2) 0.54261(19) 0.0361(9) Uani 1 1 d . .
H39 H 0.5566 0.0992 0.5608 0.043 Uiso 1 1 calc R U
O21 O 0.2095(2) 0.2000(3) 0.9282(2) 0.0854(13) Uani 1 1 d . .
C92 C 0.6324(2) 0.1635(2) 0.91166(19) 0.0442(10) Uani 1 1 d . .
H92 H 0.6693 0.1277 0.9030 0.053 Uiso 1 1 calc R U
C109 C 0.4928(2) 0.0423(2) 0.77564(19) 0.0405(9) Uani 1 1 d . .
H109 H 0.4458 0.0272 0.7880 0.049 Uiso 1 1 calc R U
C101 C 0.3109(2) 0.3435(3) 0.78669(19) 0.0439(10) Uani 1 1 d . .
H101 H 0.3216 0.3774 0.7622 0.053 Uiso 1 1 calc R U
C20 C 1.0529(2) 0.4259(2) 0.43316(18) 0.0387(9) Uani 1 1 d . .
H20 H 1.1054 0.4244 0.4316 0.046 Uiso 1 1 calc R U
C76 C 0.2265(2) 0.5054(3) 0.70683(19) 0.0421(10) Uani 1 1 d . .
H76 H 0.2100 0.4543 0.7012 0.051 Uiso 1 1 calc R U
C97 C 0.3995(2) 0.2505(2) 1.01205(18) 0.0384(9) Uani 1 1 d . .
C94 C 0.5213(2) 0.2069(2) 0.96184(18) 0.0380(9) Uani 1 1 d . .
C67 C 0.3156(2) 0.1544(2) 0.50048(19) 0.0400(9) Uani 1 1 d . .
H67 H 0.3265 0.1032 0.4940 0.048 Uiso 1 1 calc R U
C104 C 0.2808(2) 0.2451(3) 0.8583(2) 0.0475(11) Uani 1 1 d . .
O20 O 0.3020(3) 0.0890(2) 0.9301(2) 0.0957(16) Uani 1 1 d . .
H20A H 0.2620 0.0997 0.9474 0.115 Uiso 1 1 calc R U
C77 C 0.1773(3) 0.5602(3) 0.7249(3) 0.0622(14) Uani 1 1 d . .
H77 H 0.1270 0.5474 0.7316 0.075 Uiso 1 1 calc R U
C52 C 0.8597(2) 0.4949(2) 0.94124(18) 0.0416(9) Uani 1 1 d . .
H52 H 0.8846 0.4496 0.9348 0.050 Uiso 1 1 calc R U
C50 C 0.8562(2) 0.6262(2) 0.9915(2) 0.0484(11) Uani 1 1 d . .
H50 H 0.8783 0.6695 1.0190 0.058 Uiso 1 1 calc R U
C111 C 0.6140(3) 0.0115(2) 0.7407(2) 0.0481(11) Uani 1 1 d . .
C102 C 0.2482(2) 0.3508(3) 0.8203(2) 0.0554(12) Uani 1 1 d . .
H102 H 0.2155 0.3893 0.8189 0.067 Uiso 1 1 calc R U
C110 C 0.5452(3) -0.0101(2) 0.7593(2) 0.0522(12) Uani 1 1 d . .
H110 H 0.5345 -0.0606 0.7608 0.063 Uiso 1 1 calc R U
C107 C 0.3793(3) 0.1276(3) 0.8615(2) 0.0472(10) Uani 1 1 d . .
H107 H 0.4130 0.0900 0.8631 0.057 Uiso 1 1 calc R U
C95 C 0.4601(2) 0.1952(2) 1.0017(2) 0.0450(10) Uani 1 1 d . .
C41 C 0.5418(2) 0.0417(3) 0.4447(2) 0.0489(11) Uani 1 1 d . .
H41 H 0.4952 0.0438 0.4635 0.059 Uiso 1 1 calc R U
C79 C 0.2754(3) 0.6544(3) 0.7247(3) 0.0601(14) Uani 1 1 d . .
H79 H 0.2904 0.7058 0.7304 0.072 Uiso 1 1 calc R U
C51 C 0.8909(3) 0.5583(3) 0.9809(2) 0.0518(12) Uani 1 1 d . .
H51 H 0.9369 0.5559 1.0014 0.062 Uiso 1 1 calc R U
C42 C 0.5443(3) 0.0121(4) 0.3849(2) 0.0728(17) Uani 1 1 d . .
H42 H 0.5004 -0.0083 0.3616 0.087 Uiso 1 1 calc R U
C103 C 0.2335(3) 0.3021(3) 0.8556(2) 0.0623(14) Uani 1 1 d . .
H103 H 0.1903 0.3071 0.8789 0.075 Uiso 1 1 calc R U
C93 C 0.5764(2) 0.1555(2) 0.9498(2) 0.0469(10) Uani 1 1 d . .
H93 H 0.5754 0.1144 0.9682 0.056 Uiso 1 1 calc R U
C6 C 0.0371(3) 0.0255(3) 0.6836(3) 0.0615(13) Uani 1 1 d . .
H6A H 0.0039 0.0217 0.6482 0.092 Uiso 1 1 calc R U
H6B H 0.0093 0.0101 0.7152 0.092 Uiso 1 1 calc R U
H6C H 0.0783 -0.0072 0.6724 0.092 Uiso 1 1 calc R U
C78 C 0.2018(3) 0.6334(3) 0.7330(3) 0.0770(18) Uani 1 1 d . .
C5 C 0.0672(3) 0.1045(3) 0.7062(2) 0.0569(12) Uani 1 1 d . .
H5A H 0.0254 0.1372 0.7179 0.068 Uiso 1 1 calc R U
H5B H 0.0995 0.1084 0.7427 0.068 Uiso 1 1 calc R U
C4 C 0.1185(3) 0.2153(3) 0.6746(3) 0.0600(13) Uani 1 1 d . .
H4A H 0.1390 0.2341 0.7164 0.072 Uiso 1 1 calc R U
H4B H 0.0684 0.2347 0.6727 0.072 Uiso 1 1 calc R U
C44 C 0.6771(3) 0.0388(3) 0.3910(2) 0.0629(15) Uani 1 1 d . .
H44 H 0.7229 0.0365 0.3711 0.075 Uiso 1 1 calc R U
C43 C 0.6125(3) 0.0122(4) 0.3579(2) 0.084(2) Uani 1 1 d . .
H43 H 0.6145 -0.0065 0.3155 0.101 Uiso 1 1 calc R U
C106 C 0.3153(3) 0.1319(3) 0.8966(2) 0.0621(14) Uani 1 1 d . .
C3 C 0.1676(3) 0.2462(4) 0.6330(3) 0.0763(17) Uani 1 1 d . .
H3A H 0.2196 0.2373 0.6412 0.114 Uiso 1 1 calc R U
H3B H 0.1620 0.3002 0.6397 0.114 Uiso 1 1 calc R U
H3C H 0.1531 0.2214 0.5911 0.114 Uiso 1 1 calc R U
C105 C 0.2624(3) 0.1940(3) 0.8960(2) 0.0591(13) Uani 1 1 d . .
C2 C 0.1843(3) 0.0970(3) 0.6484(3) 0.0655(14) Uani 1 1 d . .
H2A H 0.2044 0.1100 0.6121 0.079 Uiso 1 1 calc R U
H2B H 0.1766 0.0418 0.6396 0.079 Uiso 1 1 calc R U
C1 C 0.2407(3) 0.1229(4) 0.7002(3) 0.086(2) Uani 1 1 d . .
H1A H 0.2450 0.1778 0.7118 0.130 Uiso 1 1 calc R U
H1B H 0.2891 0.1038 0.6878 0.130 Uiso 1 1 calc R U
H1C H 0.2245 0.1039 0.7346 0.130 Uiso 1 1 calc R U
C04Z C 0.1380(5) 0.5341(5) 0.8851(4) 0.117(3) Uiso 1 1 d . .
C058 C 0.0790(5) 0.4478(5) 0.7953(4) 0.114(3) Uiso 1 1 d . .
C059 C 0.0257(9) 0.2689(10) 0.8514(8) 0.209(6) Uiso 1 1 d . .
N12 N 0.0734(6) 0.4095(7) 0.8570(5) 0.176(4) Uiso 1 1 d . .
C132 C 0.0670(7) 0.4861(7) 0.8724(5) 0.148(4) Uiso 1 1 d . .
C137 C 0.0028(11) 0.3439(12) 0.8694(9) 0.240(8) Uiso 1 1 d . .
C11 C 0.0821(5) 0.3906(5) 0.7303(4) 0.107(2) Uiso 1 1 d . .

loop_
_atom_site_aniso_label
_atom_site_aniso_U_11
_atom_site_aniso_U_22
_atom_site_aniso_U_33
_atom_site_aniso_U_23
_atom_site_aniso_U_13
_atom_site_aniso_U_12
Ni3 0.01566(19) 0.01733(19) 0.01705(19) 0.00382(15) 0.00410(15) 0.00316(15)
Ni2 0.01448(19) 0.01704(19) 0.0187(2) 0.00346(15) 0.00525(15) 0.00307(14)
Ni1 0.0167(2) 0.0177(2) 0.0220(2) 0.00240(16) 0.00577(15) 0.00405(15)
Ni4 0.0164(2) 0.0235(2) 0.0189(2) 0.00679(16) 0.00605(15) 0.00553(15)
Ni5 0.0184(2) 0.0295(2) 0.0201(2) 0.00815(17) 0.00477(16) 0.00771(16)
Cl2 0.0381(5) 0.0394(5) 0.0433(5) 0.0194(4) 0.0209(4) 0.0061(4)
Cl6 0.0592(7) 0.0515(6) 0.0453(6) 0.0006(5) 0.0145(5) 0.0288(5)
Cl5 0.0225(5) 0.1299(12) 0.0333(5) 0.0126(6) -0.0059(4) -0.0052(6)
Cl3 0.1089(11) 0.0491(7) 0.0693(8) 0.0389(6) 0.0339(7) 0.0442(7)
Cl8 0.0866(9) 0.0484(7) 0.0578(7) 0.0017(6) -0.0266(7) -0.0254(6)
Cl7 0.0942(11) 0.0348(6) 0.1599(16) 0.0404(8) 0.0753(11) 0.0267(6)
O10 0.0178(10) 0.0217(11) 0.0193(11) 0.0022(9) 0.0032(8) 0.0036(8)
O8 0.0207(11) 0.0198(11) 0.0200(11) 0.0060(9) 0.0062(9) 0.0063(9)
O2 0.0172(11) 0.0210(11) 0.0189(11) 0.0035(9) 0.0042(8) 0.0035(8)
O22 0.0222(11) 0.0185(11) 0.0233(12) 0.0035(9) 0.0079(9) 0.0002(9)
O25 0.0193(11) 0.0263(11) 0.0192(11) 0.0103(9) 0.0056(9) 0.0064(9)
O18 0.0184(11) 0.0225(11) 0.0280(12) 0.0061(9) 0.0068(9) 0.0006(9)
O1 0.0153(10) 0.0178(10) 0.0253(11) 0.0030(9) 0.0064(9) 0.0021(8)
Cl4 0.0596(10) 0.0840(12) 0.304(4) -0.0304(17) 0.0224(15) 0.0463(9)
O3 0.0175(11) 0.0290(12) 0.0202(11) 0.0050(9) 0.0062(9) 0.0038(9)
O13 0.0168(11) 0.0290(12) 0.0236(12) 0.0063(10) 0.0045(9) 0.0052(9)
O4 0.0227(11) 0.0246(12) 0.0237(12) 0.0014(9) 0.0050(9) 0.0070(9)
O23 0.0239(11) 0.0208(11) 0.0228(11) 0.0043(9) 0.0047(9) -0.0007(9)
O9 0.0227(11) 0.0263(12) 0.0224(11) 0.0032(9) 0.0066(9) 0.0103(9)
O6 0.0162(10) 0.0176(10) 0.0289(12) 0.0015(9) 0.0045(9) -0.0004(8)
O19 0.0182(11) 0.0264(12) 0.0297(12) 0.0111(10) 0.0050(9) 0.0029(9)
O16 0.0291(12) 0.0342(13) 0.0217(12) 0.0102(10) 0.0075(10) 0.0129(10)
O17 0.0224(11) 0.0294(12) 0.0223(11) 0.0089(9) 0.0093(9) 0.0087(9)
O7 0.0319(13) 0.0189(11) 0.0344(13) 0.0044(10) 0.0153(10) 0.0048(10)
O24 0.0207(12) 0.0385(13) 0.0218(12) 0.0080(10) 0.0028(9) 0.0064(10)
O5 0.0281(12) 0.0292(12) 0.0284(12) 0.0046(10) 0.0063(10) 0.0144(10)
O11 0.0304(13) 0.0353(13) 0.0277(13) 0.0112(10) 0.0045(10) 0.0098(11)
N5 0.0210(13) 0.0228(14) 0.0207(13) 0.0069(11) 0.0065(10) 0.0065(11)
N3 0.0157(12) 0.0176(12) 0.0228(13) 0.0027(10) 0.0062(10) 0.0033(10)
N4 0.0174(13) 0.0215(13) 0.0248(14) 0.0038(11) 0.0052(11) 0.0031(10)
N8 0.0249(14) 0.0215(14) 0.0300(15) 0.0099(12) 0.0086(12) 0.0030(11)
N011 0.0193(13) 0.0349(16) 0.0224(14) 0.0088(12) 0.0055(11) 0.0098(12)
O12 0.0548(19) 0.0320(16) 0.066(2) 0.0086(14) -0.0006(15) 0.0088(13)
N7 0.0236(15) 0.0421(18) 0.0372(17) 0.0132(14) 0.0089(13) 0.0001(13)
N6 0.0351(16) 0.0325(16) 0.0245(15) 0.0110(12) 0.0061(12) 0.0056(13)
C121 0.0129(14) 0.0232(16) 0.0253(17) 0.0055(13) 0.0029(12) 0.0023(12)
C26 0.0180(15) 0.0183(15) 0.0270(17) 0.0006(13) 0.0047(13) 0.0020(12)
C62 0.0181(15) 0.0215(15) 0.0216(16) 0.0055(13) -0.0001(12) 0.0017(12)
C24 0.0184(15) 0.0177(15) 0.0239(16) -0.0006(12) 0.0082(12) -0.0009(12)
C130 0.0224(17) 0.0227(16) 0.0219(16) 0.0058(13) 0.0049(13) 0.0084(13)
O14 0.058(2) 0.0484(18) 0.066(2) 0.0270(16) 0.0287(17) 0.0080(15)
C27 0.0230(16) 0.0191(15) 0.0233(16) 0.0002(13) 0.0065(13) 0.0023(12)
C34 0.0207(16) 0.0257(17) 0.0300(18) 0.0047(14) 0.0020(14) -0.0002(13)
C129 0.0216(16) 0.0214(15) 0.0203(15) 0.0071(12) 0.0072(12) 0.0084(12)
C128 0.0277(17) 0.0261(17) 0.0228(16) 0.0117(13) 0.0067(13) 0.0123(13)
C119 0.0236(16) 0.0224(16) 0.0311(18) 0.0074(14) 0.0116(14) 0.0031(13)
C45 0.0226(16) 0.0252(16) 0.0173(15) 0.0056(13) 0.0082(12) 0.0039(13)
C8 0.0197(15) 0.0186(15) 0.0233(16) 0.0050(12) 0.0050(12) 0.0027(12)
C114 0.0224(16) 0.0257(17) 0.0199(16) 0.0064(13) 0.0038(13) 0.0022(13)
C14 0.0228(16) 0.0232(16) 0.0226(16) 0.0051(13) 0.0068(13) 0.0056(13)
C7 0.0144(15) 0.0194(15) 0.0227(16) 0.0028(12) 0.0046(12) 0.0019(11)
C120 0.0210(16) 0.0213(16) 0.0284(17) 0.0034(13) 0.0095(13) 0.0014(13)
C9 0.0207(16) 0.0340(18) 0.0236(17) 0.0094(14) 0.0019(13) 0.0034(14)
C81 0.0197(16) 0.0313(18) 0.0223(16) 0.0058(14) 0.0065(13) 0.0034(13)
C15 0.0214(16) 0.0216(16) 0.0217(16) 0.0021(13) 0.0089(13) 0.0008(12)
C33 0.0243(17) 0.0246(17) 0.0249(17) 0.0024(13) -0.0006(13) 0.0017(13)
C13 0.0197(15) 0.0196(15) 0.0204(15) 0.0042(12) 0.0025(12) 0.0040(12)
C131 0.0242(16) 0.0226(16) 0.0203(16) 0.0059(13) 0.0058(13) 0.0043(13)
C54 0.0249(16) 0.0276(17) 0.0159(15) 0.0018(13) 0.0047(12) 0.0052(13)
C55 0.0228(16) 0.0305(18) 0.0203(16) 0.0059(14) 0.0017(13) 0.0042(13)
C122 0.0251(17) 0.0201(15) 0.0260(17) 0.0086(13) 0.0066(13) 0.0070(13)
C127 0.0298(18) 0.039(2) 0.0225(17) 0.0116(15) 0.0065(14) 0.0156(15)
C61 0.0165(15) 0.0279(17) 0.0257(17) 0.0109(14) -0.0003(12) 0.0020(13)
C35 0.0206(16) 0.0158(15) 0.0339(18) 0.0053(13) 0.0037(14) 0.0016(12)
C60 0.0299(18) 0.0293(18) 0.0315(19) 0.0090(15) 0.0073(15) 0.0097(14)
C82 0.0218(16) 0.0295(17) 0.0189(16) 0.0025(13) 0.0050(13) 0.0010(13)
C87 0.0255(17) 0.0305(18) 0.0251(17) 0.0065(14) 0.0060(14) 0.0013(14)
C12 0.0231(17) 0.039(2) 0.0234(17) 0.0082(15) 0.0059(13) 0.0037(14)
C123 0.0295(17) 0.0231(16) 0.0238(17) 0.0112(13) 0.0090(13) 0.0096(13)
C28 0.0231(16) 0.0156(15) 0.0316(18) 0.0028(13) 0.0083(13) 0.0022(12)
C56 0.0203(15) 0.0219(16) 0.0269(17) 0.0086(13) 0.0012(13) 0.0036(12)
C71 0.0206(16) 0.0354(19) 0.0311(19) 0.0061(15) 0.0033(14) 0.0004(14)
C32 0.0241(16) 0.0188(15) 0.0211(16) -0.0020(12) 0.0055(13) 0.0020(12)
C63 0.0156(15) 0.0341(18) 0.0290(18) 0.0078(15) 0.0089(13) 0.0040(13)
C64 0.0241(17) 0.0346(19) 0.0321(19) 0.0083(15) 0.0038(14) 0.0073(14)
C16 0.0285(18) 0.0244(17) 0.0242(17) 0.0031(13) 0.0111(14) -0.0006(13)
C126 0.039(2) 0.047(2) 0.0227(18) 0.0117(16) 0.0040(15) 0.0180(17)
C73 0.0208(16) 0.0364(19) 0.0263(17) 0.0108(15) 0.0043(13) 0.0065(14)
C29 0.0286(18) 0.0241(17) 0.0307(18) 0.0057(14) 0.0094(14) 0.0013(14)
C25 0.037(2) 0.0194(16) 0.038(2) 0.0072(15) 0.0139(16) 0.0045(14)
C53 0.0327(18) 0.0286(18) 0.0204(16) 0.0009(14) 0.0043(14) 0.0019(14)
C48 0.0319(18) 0.0293(18) 0.0230(17) 0.0002(14) 0.0061(14) 0.0012(14)
C47 0.038(2) 0.0241(17) 0.0292(18) 0.0037(14) 0.0097(15) 0.0098(15)
C72 0.0215(16) 0.0299(18) 0.0297(18) 0.0097(14) 0.0057(14) 0.0030(13)
C65 0.0259(18) 0.0311(19) 0.043(2) 0.0060(16) 0.0066(16) 0.0058(15)
C46 0.0257(17) 0.0251(17) 0.0263(17) 0.0064(14) 0.0062(13) 0.0067(13)
C85 0.037(2) 0.041(2) 0.0286(19) 0.0017(16) 0.0138(16) 0.0027(17)
C23 0.0203(16) 0.0260(17) 0.0348(19) 0.0053(14) 0.0061(14) 0.0025(13)
C70 0.0261(18) 0.039(2) 0.037(2) 0.0049(17) -0.0004(15) 0.0010(15)
C124 0.0328(19) 0.0350(19) 0.0289(18) 0.0150(15) 0.0130(15) 0.0085(15)
C10 0.0184(17) 0.053(2) 0.0284(19) 0.0084(17) -0.0034(14) -0.0002(15)
C17 0.034(2) 0.038(2) 0.0316(19) 0.0124(16) 0.0131(15) 0.0056(16)
C31 0.0265(17) 0.0324(18) 0.0296(18) 0.0078(15) 0.0033(14) 0.0096(14)
C115 0.0333(19) 0.0268(18) 0.036(2) 0.0055(15) 0.0027(16) -0.0010(15)
C83 0.0289(18) 0.0329(19) 0.0262(18) 0.0015(15) 0.0074(14) 0.0038(15)
C113 0.0295(18) 0.0287(18) 0.0294(18) 0.0072(14) 0.0046(14) 0.0005(14)
C18 0.046(2) 0.042(2) 0.036(2) 0.0179(18) 0.0130(18) 0.0011(18)
C36 0.0277(19) 0.042(2) 0.033(2) 0.0091(16) -0.0018(15) -0.0057(16)
C38 0.0197(16) 0.0260(17) 0.041(2) 0.0013(15) 0.0091(15) 0.0014(13)
C86 0.042(2) 0.038(2) 0.0241(18) 0.0081(15) 0.0077(16) 0.0013(17)
C118 0.040(2) 0.0253(18) 0.045(2) 0.0128(16) 0.0076(17) 0.0010(15)
N2 0.043(2) 0.046(2) 0.043(2) 0.0021(16) -0.0034(16) 0.0044(16)
C108 0.0303(19) 0.037(2) 0.0289(18) 0.0094(15) 0.0055(15) -0.0051(15)
C37 0.0290(19) 0.051(2) 0.0217(17) 0.0051(16) 0.0004(14) 0.0025(16)
C99 0.0232(18) 0.048(2) 0.0314(19) 0.0033(17) 0.0054(15) -0.0048(16)
C90 0.0332(19) 0.038(2) 0.0285(19) 0.0062(16) 0.0035(15) 0.0054(16)
C30 0.036(2) 0.037(2) 0.0321(19) 0.0147(16) 0.0061(16) 0.0083(16)
C125 0.043(2) 0.046(2) 0.0253(18) 0.0171(16) 0.0146(16) 0.0184(18)
C74 0.043(2) 0.035(2) 0.0245(18) 0.0040(15) 0.0009(16) 0.0116(17)
O15 0.081(3) 0.069(2) 0.107(3) 0.060(2) 0.048(2) 0.028(2)
C89 0.0344(19) 0.0340(19) 0.0264(18) 0.0057(15) 0.0044(15) 0.0022(15)
C75 0.0252(18) 0.043(2) 0.0258(18) 0.0082(15) 0.0014(14) 0.0153(15)
C98 0.0303(19) 0.043(2) 0.0312(19) 0.0077(16) 0.0045(15) -0.0088(16)
C57 0.0344(19) 0.036(2) 0.0300(19) 0.0146(16) 0.0074(15) 0.0096(15)
C21 0.0284(18) 0.0292(18) 0.0314(19) 0.0047(15) 0.0128(15) -0.0020(14)
C112 0.037(2) 0.031(2) 0.047(2) 0.0131(17) 0.0153(17) 0.0037(16)
C22 0.0187(16) 0.0348(19) 0.042(2) 0.0074(16) 0.0118(15) 0.0011(14)
C88 0.0356(19) 0.0311(19) 0.0228(17) 0.0043(14) 0.0020(15) 0.0029(15)
C69 0.030(2) 0.047(2) 0.041(2) 0.0049(18) -0.0044(17) -0.0026(17)
C96 0.034(2) 0.036(2) 0.034(2) 0.0094(16) 0.0076(16) 0.0054(16)
C117 0.050(2) 0.0226(18) 0.051(3) 0.0017(17) 0.004(2) -0.0101(17)
C40 0.0228(18) 0.0316(19) 0.051(2) 0.0111(17) -0.0036(16) -0.0040(14)
C84 0.0321(19) 0.035(2) 0.035(2) -0.0012(16) 0.0085(16) 0.0084(16)
C68 0.0280(19) 0.050(2) 0.039(2) -0.0072(18) -0.0050(17) -0.0058(17)
C100 0.0232(18) 0.048(2) 0.037(2) 0.0112(17) 0.0072(15) 0.0002(16)
C59 0.046(2) 0.037(2) 0.043(2) 0.0213(18) 0.0130(18) 0.0156(17)
C80 0.033(2) 0.037(2) 0.034(2) 0.0049(16) -0.0012(16) 0.0156(16)
C91 0.035(2) 0.048(2) 0.037(2) 0.0076(18) 0.0066(17) 0.0049(17)
C116 0.043(2) 0.031(2) 0.040(2) -0.0023(17) -0.0016(18) -0.0091(17)
C66 0.0217(17) 0.034(2) 0.042(2) 0.0047(16) 0.0048(15) 0.0002(14)
C58 0.050(2) 0.044(2) 0.038(2) 0.0255(18) 0.0137(18) 0.0149(19)
C49 0.042(2) 0.035(2) 0.037(2) -0.0050(17) 0.0093(17) 0.0024(17)
C19 0.049(2) 0.039(2) 0.040(2) 0.0155(18) 0.0198(19) -0.0064(18)
C39 0.0176(17) 0.0301(19) 0.058(3) 0.0054(17) 0.0083(16) -0.0006(14)
O21 0.074(3) 0.106(3) 0.089(3) 0.042(3) 0.054(2) 0.013(2)
C92 0.042(2) 0.047(2) 0.044(2) 0.0102(19) 0.0067(19) 0.0136(19)
C109 0.042(2) 0.036(2) 0.043(2) 0.0108(18) 0.0122(18) -0.0101(17)
C101 0.034(2) 0.055(3) 0.042(2) 0.0095(19) 0.0051(17) 0.0054(19)
C20 0.032(2) 0.044(2) 0.040(2) 0.0082(18) 0.0181(17) -0.0056(17)
C76 0.0257(19) 0.054(3) 0.043(2) 0.0040(19) 0.0040(17) 0.0113(17)
C97 0.040(2) 0.040(2) 0.036(2) 0.0101(17) 0.0127(17) -0.0002(17)
C94 0.040(2) 0.039(2) 0.037(2) 0.0107(17) 0.0086(17) 0.0063(17)
C67 0.0263(19) 0.037(2) 0.051(2) 0.0003(18) 0.0006(17) -0.0034(16)
C104 0.030(2) 0.073(3) 0.039(2) 0.013(2) 0.0141(17) -0.001(2)
O20 0.120(4) 0.084(3) 0.097(3) 0.042(3) 0.074(3) 0.012(3)
C77 0.030(2) 0.068(3) 0.079(4) -0.004(3) 0.009(2) 0.018(2)
C52 0.045(2) 0.037(2) 0.036(2) -0.0025(17) -0.0079(18) 0.0107(18)
C50 0.046(2) 0.042(2) 0.045(2) -0.0116(19) -0.003(2) 0.0000(19)
C111 0.051(3) 0.031(2) 0.066(3) 0.016(2) 0.024(2) 0.0037(18)
C102 0.036(2) 0.077(3) 0.057(3) 0.019(3) 0.012(2) 0.020(2)
C110 0.064(3) 0.033(2) 0.060(3) 0.013(2) 0.020(2) -0.010(2)
C107 0.051(3) 0.049(2) 0.043(2) 0.012(2) 0.013(2) -0.002(2)
C95 0.049(2) 0.042(2) 0.050(3) 0.019(2) 0.015(2) 0.0080(19)
C41 0.026(2) 0.060(3) 0.063(3) 0.023(2) -0.0092(19) -0.0115(19)
C79 0.048(3) 0.043(3) 0.080(4) -0.005(2) -0.004(2) 0.018(2)
C51 0.047(3) 0.053(3) 0.046(3) -0.006(2) -0.017(2) 0.006(2)
C42 0.042(3) 0.116(5) 0.056(3) 0.022(3) -0.020(2) -0.034(3)
C103 0.032(2) 0.099(4) 0.060(3) 0.023(3) 0.020(2) 0.019(2)
C93 0.049(3) 0.042(2) 0.056(3) 0.019(2) 0.010(2) 0.0117(19)
C6 0.064(3) 0.045(3) 0.072(3) 0.007(2) -0.001(3) 0.005(2)
C78 0.038(3) 0.062(3) 0.120(5) -0.004(3) 0.008(3) 0.030(2)
C5 0.052(3) 0.059(3) 0.060(3) 0.015(2) 0.003(2) 0.004(2)
C4 0.049(3) 0.054(3) 0.075(3) 0.011(3) 0.005(2) -0.001(2)
C44 0.037(2) 0.101(4) 0.040(3) 0.001(3) -0.001(2) -0.021(3)
C43 0.053(3) 0.147(6) 0.038(3) 0.004(3) -0.010(2) -0.034(4)
C106 0.074(3) 0.064(3) 0.050(3) 0.016(2) 0.031(3) -0.009(3)
C3 0.051(3) 0.083(4) 0.096(5) 0.025(3) 0.016(3) -0.013(3)
C105 0.048(3) 0.081(4) 0.051(3) 0.019(3) 0.024(2) 0.000(2)
C2 0.049(3) 0.072(3) 0.066(3) -0.002(3) 0.004(2) 0.010(2)
C1 0.060(3) 0.089(4) 0.096(5) -0.005(4) -0.017(3) 0.013(3)

loop_
_atom_type_symbol
_atom_type_description
_atom_type_scat_dispersion_real
_atom_type_scat_dispersion_imag
_atom_type_scat_source
C C 0.0033 0.0016 'International Tables Vol C Tables 4.2.6.8 and 6.1.1.4'
H H 0.0000 0.0000 'International Tables Vol C Tables 4.2.6.8 and 6.1.1.4'
N N 0.0061 0.0033 'International Tables Vol C Tables 4.2.6.8 and 6.1.1.4'
O O 0.0106 0.0060 'International Tables Vol C Tables 4.2.6.8 and 6.1.1.4'
Cl Cl 0.1484 0.1585 'International Tables Vol C Tables 4.2.6.8 and 6.1.1.4'
Ni Ni 0.3393 1.1124 'International Tables Vol C Tables 4.2.6.8 and 6.1.1.4'

loop_
_geom_angle_atom_site_label_1
_geom_angle_atom_site_label_2
_geom_angle_atom_site_label_3
_geom_angle
N5 Ni3 O10 89.91(10)
N5 Ni3 O23 91.26(10)
O10 Ni3 O23 87.29(9)
N5 Ni3 O8 85.48(9)
O10 Ni3 O8 170.66(9)
O23 Ni3 O8 84.70(9)
N5 Ni3 O18 91.15(10)
O10 Ni3 O18 89.82(9)
O23 Ni3 O18 176.24(9)
O8 Ni3 O18 98.38(9)
N5 Ni3 O2 164.68(9)
O10 Ni3 O2 105.41(8)
O23 Ni3 O2 89.47(9)
O8 Ni3 O2 79.35(8)
O18 Ni3 O2 88.97(9)
O1 Ni2 N3 91.27(10)
O1 Ni2 O2 178.53(9)
N3 Ni2 O2 90.19(9)
O1 Ni2 O8 97.97(9)
N3 Ni2 O8 167.85(9)
O2 Ni2 O8 80.61(8)
O1 Ni2 O22 92.27(9)
N3 Ni2 O22 93.15(10)
O2 Ni2 O22 87.46(8)
O8 Ni2 O22 94.34(9)
O1 Ni2 O6 82.96(8)
N3 Ni2 O6 93.76(10)
O2 Ni2 O6 97.12(8)
O8 Ni2 O6 79.64(9)
O22 Ni2 O6 171.69(9)
O6 Ni1 O4 176.34(9)
O6 Ni1 N4 88.49(10)
O4 Ni1 N4 92.14(10)
O6 Ni1 O1 83.82(8)
O4 Ni1 O1 99.78(9)
N4 Ni1 O1 91.21(10)
O6 Ni1 O9 86.87(9)
O4 Ni1 O9 92.36(9)
N4 Ni1 O9 174.94(10)
O1 Ni1 O9 90.30(9)
O6 Ni1 O7 90.07(9)
O4 Ni1 O7 86.29(9)
N4 Ni1 O7 93.34(10)
O1 Ni1 O7 172.28(8)
O9 Ni1 O7 84.65(9)
O19 Ni4 O3 91.14(9)
O19 Ni4 O17 90.08(9)
O3 Ni4 O17 165.38(9)
O19 Ni4 O25 177.09(9)
O3 Ni4 O25 86.65(9)
O17 Ni4 O25 91.58(9)
O19 Ni4 O10 87.33(9)
O3 Ni4 O10 102.88(8)
O17 Ni4 O10 91.73(9)
O25 Ni4 O10 95.00(8)
O19 Ni4 O13 95.00(9)
O3 Ni4 O13 80.86(8)
O17 Ni4 O13 84.51(9)
O25 Ni4 O13 82.79(9)
O10 Ni4 O13 175.58(8)
N011 Ni5 O16 94.54(10)
N011 Ni5 O11 90.24(11)
O16 Ni5 O11 91.61(10)
N011 Ni5 O25 173.37(10)
O16 Ni5 O25 90.48(9)
O11 Ni5 O25 93.95(9)
N011 Ni5 O13 88.62(10)
O16 Ni5 O13 90.07(9)
O11 Ni5 O13 178.03(9)
O25 Ni5 O13 87.06(9)
N011 Ni5 O24 95.02(10)
O16 Ni5 O24 170.30(9)
O11 Ni5 O24 86.76(10)
O25 Ni5 O24 80.11(9)
O13 Ni5 O24 91.75(9)
C45 O10 Ni3 115.09(18)
C45 O10 Ni4 131.76(19)
Ni3 O10 Ni4 110.05(10)
C62 O8 Ni3 130.8(2)
C62 O8 Ni2 128.46(19)
Ni3 O8 Ni2 97.17(9)
C7 O2 Ni2 131.03(19)
C7 O2 Ni3 129.95(19)
Ni2 O2 Ni3 98.08(9)
C121 O22 Ni2 123.7(2)
C129 O25 Ni5 111.34(18)
C129 O25 Ni4 119.05(18)
Ni5 O25 Ni4 94.29(9)
C114 O18 Ni3 135.0(2)
C24 O1 Ni2 121.23(19)
C24 O1 Ni1 130.27(18)
Ni2 O1 Ni1 95.29(9)
C7 O3 Ni4 137.7(2)
C63 O13 Ni5 120.5(2)
C63 O13 Ni4 134.4(2)
Ni5 O13 Ni4 92.25(9)
C26 O4 Ni1 125.9(2)
C121 O23 Ni3 130.1(2)
C62 O9 Ni1 124.4(2)
C35 O6 Ni1 124.85(19)
C35 O6 Ni2 126.54(19)
Ni1 O6 Ni2 94.29(9)
C114 O19 Ni4 127.0(2)
C81 O16 Ni5 127.8(2)
C81 O17 Ni4 126.6(2)
C25 O7 Ni1 124.27(19)
C25 O7 H7 117.9
Ni1 O7 H7 117.9
C130 O24 Ni5 110.5(2)
C74 O11 Ni5 129.1(3)
C55 N5 C56 119.7(3)
C55 N5 Ni3 118.5(2)
C56 N5 Ni3 121.6(2)
C14 N3 C13 118.3(3)
C14 N3 Ni2 119.8(2)
C13 N3 Ni2 121.8(2)
C33 N4 C32 117.8(3)
C33 N4 Ni1 122.9(2)
C32 N4 Ni1 119.2(2)
C122 N8 C119 121.8(3)
C73 N011 C75 118.5(3)
C73 N011 Ni5 120.0(2)
C75 N011 Ni5 121.4(2)
C98 N7 C108 130.7(3)
C88 N6 C87 128.1(3)
O22 C121 O23 127.2(3)
O22 C121 C120 118.4(3)
O23 C121 C120 114.4(3)
O5 C26 O4 121.9(3)
O5 C26 C27 119.2(3)
O4 C26 C27 118.6(3)
O9 C62 O8 124.0(3)
O9 C62 C61 118.0(3)
O8 C62 C61 118.0(3)
O1 C24 C15 124.2(3)
O1 C24 C23 116.9(3)
C15 C24 C23 118.8(3)
O24 C130 C128 122.1(3)
O24 C130 C129 119.3(3)
C128 C130 C129 118.5(3)
C97 O14 H14 109.5
C28 C27 C32 118.7(3)
C28 C27 C26 115.5(3)
C32 C27 C26 125.7(3)
C35 C34 C33 121.0(3)
C35 C34 C36 118.5(3)
C33 C34 C36 120.1(3)
O25 C129 C131 124.2(3)
O25 C129 C130 115.4(3)
C131 C129 C130 120.3(3)
C127 C128 C123 120.8(3)
C127 C128 C130 119.5(3)
C123 C128 C130 119.6(3)
N8 C119 C118 117.0(3)
N8 C119 C120 123.9(3)
C118 C119 C120 119.0(3)
O10 C45 C54 123.1(3)
O10 C45 C46 119.1(3)
C54 C45 C46 117.8(3)
C9 C8 C13 119.2(3)
C9 C8 C7 114.9(3)
C13 C8 C7 125.9(3)
O18 C114 O19 126.2(3)
O18 C114 C113 116.3(3)
O19 C114 C113 117.5(3)
N3 C14 C15 127.5(3)
N3 C14 H1 116.2
C15 C14 H1 116.2
O3 C7 O2 122.6(3)
O3 C7 C8 117.7(3)
O2 C7 C8 119.7(3)
C115 C120 C119 119.2(3)
C115 C120 C121 118.5(3)
C119 C120 C121 122.3(3)
C10 C9 C8 120.7(3)
C10 C9 H9 119.7
C8 C9 H9 119.7
O16 C81 O17 126.5(3)
O16 C81 C82 115.2(3)
O17 C81 C82 118.3(3)
C24 C15 C14 122.3(3)
C24 C15 C16 119.8(3)
C14 C15 C16 117.6(3)
N4 C33 C34 128.1(3)
N4 C33 H33 116.0
C34 C33 H33 116.0
C12 C13 C8 117.9(3)
C12 C13 N3 119.4(3)
C8 C13 N3 122.6(3)
C129 C131 C122 122.0(3)
C129 C131 H131 119.0
C122 C131 H131 119.0
C45 C54 C55 123.4(3)
C45 C54 C53 120.0(3)
C55 C54 C53 116.7(3)
N5 C55 C54 125.3(3)
N5 C55 H55 117.3
C54 C55 H55 117.3
N8 C122 C131 125.4(3)
N8 C122 C123 116.5(3)
C131 C122 C123 118.1(3)
C126 C127 C128 119.6(3)
C126 C127 H127 120.2
C128 C127 H127 120.2
C56 C61 C60 118.7(3)
C56 C61 C62 125.8(3)
C60 C61 C62 115.5(3)
O6 C35 C34 123.7(3)
O6 C35 C38 116.9(3)
C34 C35 C38 119.3(3)
C59 C60 C61 120.7(3)
C59 C60 H60 119.6
C61 C60 H60 119.6
C83 C82 C87 118.9(3)
C83 C82 C81 116.4(3)
C87 C82 C81 124.7(3)
N6 C87 C86 122.3(3)
N6 C87 C82 118.8(3)
C86 C87 C82 118.9(3)
C37 C12 C13 122.5(3)
C37 C12 H12 118.8
C13 C12 H12 118.8
C124 C123 C128 118.7(3)
C124 C123 C122 120.7(3)
C128 C123 C122 120.5(3)
C29 C28 C27 120.5(3)
C29 C28 H28 119.7
C27 C28 H28 119.7
C57 C56 C61 118.8(3)
C57 C56 N5 120.1(3)
C61 C56 N5 121.0(3)
C70 C71 C66 117.5(3)
C70 C71 C72 123.0(3)
C66 C71 C72 119.5(3)
C31 C32 C27 119.0(3)
C31 C32 N4 120.5(3)
C27 C32 N4 120.5(3)
O13 C63 C72 123.0(3)
O13 C63 C64 119.2(3)
C72 C63 C64 117.7(3)
C65 C64 C63 121.7(3)
C65 C64 H64 119.2
C63 C64 H64 119.2
C21 C16 C17 116.6(3)
C21 C16 C15 119.6(3)
C17 C16 C15 123.8(3)
C127 C126 C125 119.7(3)
C127 C126 H126 120.1
C125 C126 H126 120.1
N011 C73 C72 126.4(3)
N011 C73 H73 116.8
C72 C73 H73 116.8
C28 C29 C30 121.2(3)
C28 C29 Cl2 118.7(3)
C30 C29 Cl2 120.2(3)
O7 C25 H25A 109.5
O7 C25 H25B 109.5
H25A C25 H25B 109.5
O7 C25 H25C 109.5
H25A C25 H25C 109.5
H25B C25 H25C 109.5
C52 C53 C48 117.8(3)
C52 C53 C54 123.0(3)
C48 C53 C54 119.1(3)
C53 C48 C47 119.2(3)
C53 C48 C49 119.9(3)
C47 C48 C49 120.8(3)
C46 C47 C48 122.0(3)
C46 C47 H47 119.0
C48 C47 H47 119.0
C63 C72 C73 122.3(3)
C63 C72 C71 120.0(3)
C73 C72 C71 117.2(3)
C64 C65 C66 121.9(3)
C64 C65 H65 119.0
C66 C65 H65 119.0
C47 C46 C45 121.7(3)
C47 C46 H46 119.2
C45 C46 H46 119.2
C84 C85 C86 119.6(3)
C84 C85 H85 120.2
C86 C85 H85 120.2
C22 C23 C24 121.0(3)
C22 C23 H23 119.5
C24 C23 H23 119.5
C69 C70 C71 121.4(4)
C69 C70 H70 119.3
C71 C70 H70 119.3
C125 C124 C123 119.7(3)
C125 C124 H124 120.2
C123 C124 H124 120.2
C9 C10 C37 120.9(3)
C9 C10 Cl5 119.9(3)
C37 C10 Cl5 119.2(3)
C18 C17 C16 121.6(4)
C18 C17 H17 119.2
C16 C17 H17 119.2
C30 C31 C32 121.3(3)
C30 C31 H31 119.3
C32 C31 H31 119.3
C116 C115 C120 120.0(4)
C116 C115 H115 120.0
C120 C115 H115 120.0
C84 C83 C82 121.0(3)
C84 C83 H83 119.5
C82 C83 H83 119.5
C112 C113 C108 118.3(3)
C112 C113 C114 116.4(3)
C108 C113 C114 125.2(3)
C17 C18 C19 121.0(4)
C17 C18 H18 119.5
C19 C18 H18 119.5
C44 C36 C40 116.2(4)
C44 C36 C34 123.7(4)
C40 C36 C34 120.0(3)
C39 C38 C35 121.2(3)
C39 C38 H38 119.4
C35 C38 H38 119.4
C85 C86 C87 121.0(3)
C85 C86 H86 119.5
C87 C86 H86 119.5
C117 C118 C119 121.2(4)
C117 C118 H118 119.4
C119 C118 H118 119.4
C5 N2 C2 114.7(4)
C5 N2 C4 111.6(4)
C2 N2 C4 111.5(4)
C5 N2 H3 106.1
C2 N2 H3 106.1
C4 N2 H3 106.1
C109 C108 N7 123.5(3)
C109 C108 C113 118.7(4)
N7 C108 C113 117.7(3)
C12 C37 C10 118.7(3)
C12 C37 H37 120.6
C10 C37 H37 120.6
C100 C99 C104 117.4(4)
C100 C99 C98 123.0(3)
C104 C99 C98 119.5(4)
C91 C90 C89 120.5(4)
C91 C90 H90 119.7
C89 C90 H90 119.7
C31 C30 C29 119.1(3)
C31 C30 H30 120.5
C29 C30 H30 120.5
C124 C125 C126 121.4(3)
C124 C125 H125 119.3
C126 C125 H125 119.3
O12 C74 O11 121.2(4)
O12 C74 C80 117.9(3)
O11 C74 C80 120.9(3)
C90 C89 C94 118.1(3)
C90 C89 C88 122.3(3)
C94 C89 C88 119.6(3)
C76 C75 C80 119.9(3)
C76 C75 N011 119.3(4)
C80 C75 N011 120.7(3)
C107 C98 N7 124.2(4)
C107 C98 C99 120.9(4)
N7 C98 C99 114.9(3)
C58 C57 C56 121.9(3)
C58 C57 H57 119.0
C56 C57 H57 119.0
C16 C21 C20 120.3(4)
C16 C21 C22 118.6(3)
C20 C21 C22 121.0(3)
C111 C112 C113 121.4(4)
C111 C112 H112 119.3
C113 C112 H112 119.3
C23 C22 C21 122.0(3)
C23 C22 H22 119.0
C21 C22 H22 119.0
N6 C88 C96 123.8(3)
N6 C88 C89 115.2(3)
C96 C88 C89 121.0(3)
C70 C69 C68 120.7(4)
C70 C69 H69 119.6
C68 C69 H69 119.6
C88 C96 C97 122.9(4)
C88 C96 H96 118.6
C97 C96 H96 118.6
C116 C117 C118 118.8(3)
C116 C117 H117 120.6
C118 C117 H117 120.6
C39 C40 C36 119.4(3)
C39 C40 C41 119.8(4)
C36 C40 C41 120.8(4)
C83 C84 C85 120.5(3)
C83 C84 Cl6 120.0(3)
C85 C84 Cl6 119.6(3)
C67 C68 C69 119.6(4)
C67 C68 H68 120.2
C69 C68 H68 120.2
C99 C100 C101 121.7(4)
C99 C100 H100 119.2
C101 C100 H100 119.2
C60 C59 C58 120.7(3)
C60 C59 Cl3 119.2(3)
C58 C59 Cl3 120.1(3)
C79 C80 C75 117.8(4)
C79 C80 C74 116.0(4)
C75 C80 C74 126.2(3)
C92 C91 C90 120.9(4)
C92 C91 H91 119.5
C90 C91 H91 119.5
C117 C116 C115 121.6(4)
C117 C116 Cl8 119.3(3)
C115 C116 Cl8 119.0(3)
C67 C66 C65 122.1(4)
C67 C66 C71 119.5(4)
C65 C66 C71 118.3(3)
C57 C58 C59 119.1(3)
C57 C58 H58 120.5
C59 C58 H58 120.5
C50 C49 C48 120.7(4)
C50 C49 H49 119.6
C48 C49 H49 119.6
C20 C19 C18 118.5(3)
C20 C19 H19 120.7
C18 C19 H19 120.7
C38 C39 C40 121.4(3)
C38 C39 H39 119.3
C40 C39 H39 119.3
C93 C92 C91 119.3(4)
C93 C92 H92 120.4
C91 C92 H92 120.4
C110 C109 C108 121.5(4)
C110 C109 H109 119.2
C108 C109 H109 119.2
C102 C101 C100 120.5(4)
C102 C101 H101 119.7
C100 C101 H101 119.7
C19 C20 C21 122.0(4)
C19 C20 H20 119.0
C21 C20 H20 119.0
C77 C76 C75 120.9(4)
C77 C76 H76 119.6
C75 C76 H76 119.6
O14 C97 C96 123.5(4)
O14 C97 C95 118.5(4)
C96 C97 C95 118.0(3)
C93 C94 C89 120.3(4)
C93 C94 C95 119.5(4)
C89 C94 C95 120.2(4)
C68 C67 C66 121.4(4)
C68 C67 H67 119.3
C66 C67 H67 119.3
C103 C104 C99 119.8(4)
C103 C104 C105 119.3(4)
C99 C104 C105 120.9(4)
C106 O20 H20A 109.5
C78 C77 C76 119.0(5)
C78 C77 H77 120.5
C76 C77 H77 120.5
C51 C52 C53 121.1(4)
C51 C52 H52 119.5
C53 C52 H52 119.5
C49 C50 C51 119.2(4)
C49 C50 H50 120.4
C51 C50 H50 120.4
C112 C111 C110 120.4(4)
C112 C111 Cl7 119.3(3)
C110 C111 Cl7 120.3(3)
C103 C102 C101 119.3(4)
C103 C102 H102 120.4
C101 C102 H102 120.4
C109 C110 C111 119.5(4)
C109 C110 H110 120.3
C111 C110 H110 120.3
C98 C107 C106 122.4(5)
C98 C107 H107 118.8
C106 C107 H107 118.8
O15 C95 C94 122.3(4)
O15 C95 C97 119.5(4)
C94 C95 C97 118.2(3)
C42 C41 C40 121.0(4)
C42 C41 H41 119.5
C40 C41 H41 119.5
C78 C79 C80 120.1(5)
C78 C79 H79 119.9
C80 C79 H79 119.9
C52 C51 C50 121.3(4)
C52 C51 H51 119.4
C50 C51 H51 119.4
C41 C42 C43 118.7(4)
C41 C42 H42 120.7
C43 C42 H42 120.7
C102 C103 C104 121.2(4)
C102 C103 H103 119.4
C104 C103 H103 119.4
C92 C93 C94 120.8(4)
C92 C93 H93 119.6
C94 C93 H93 119.6
C5 C6 H6A 109.5
C5 C6 H6B 109.5
H6A C6 H6B 109.5
C5 C6 H6C 109.5
H6A C6 H6C 109.5
H6B C6 H6C 109.5
C77 C78 C79 122.1(4)
C77 C78 Cl4 119.4(4)
C79 C78 Cl4 118.5(4)
N2 C5 C6 112.2(4)
N2 C5 H5A 109.2
C6 C5 H5A 109.2
N2 C5 H5B 109.2
C6 C5 H5B 109.2
H5A C5 H5B 107.9
N2 C4 C3 114.5(4)
N2 C4 H4A 108.6
C3 C4 H4A 108.6
N2 C4 H4B 108.6
C3 C4 H4B 108.6
H4A C4 H4B 107.6
C43 C44 C36 121.6(5)
C43 C44 H44 119.2
C36 C44 H44 119.2
C44 C43 C42 121.6(5)
C44 C43 H43 119.2
C42 C43 H43 119.2
O20 C106 C107 122.6(5)
O20 C106 C105 118.4(4)
C107 C106 C105 118.9(4)
C4 C3 H3A 109.5
C4 C3 H3B 109.5
H3A C3 H3B 109.5
C4 C3 H3C 109.5
H3A C3 H3C 109.5
H3B C3 H3C 109.5
O21 C105 C104 123.6(5)
O21 C105 C106 119.1(5)
C104 C105 C106 117.2(4)
N2 C2 C1 113.3(4)
N2 C2 H2A 108.9
C1 C2 H2A 108.9
N2 C2 H2B 108.9
C1 C2 H2B 108.9
H2A C2 H2B 107.7
C2 C1 H1A 109.5
C2 C1 H1B 109.5
H1A C1 H1B 109.5
C2 C1 H1C 109.5
H1A C1 H1C 109.5
H1B C1 H1C 109.5
C11 C058 N12 117.2(8)
C132 N12 C058 67.8(8)
C132 N12 C137 123.4(12)
C058 N12 C137 126.5(10)
N12 C132 C04Z 116.7(11)
C059 C137 N12 111.2(15)

loop_
_geom_bond_atom_site_label_1
_geom_bond_atom_site_label_2
_geom_bond_distance
Ni3 N5 2.008(3)
Ni3 O10 2.022(2)
Ni3 O23 2.034(2)
Ni3 O8 2.046(2)
Ni3 O18 2.062(2)
Ni3 O2 2.067(2)
Ni2 O1 1.989(2)
Ni2 N3 1.993(3)
Ni2 O2 2.005(2)
Ni2 O8 2.054(2)
Ni2 O22 2.059(2)
Ni2 O6 2.133(2)
Ni1 O6 1.989(2)
Ni1 O4 2.013(2)
Ni1 N4 2.029(3)
Ni1 O1 2.100(2)
Ni1 O9 2.100(2)
Ni1 O7 2.102(2)
Ni4 O19 2.051(2)
Ni4 O3 2.062(2)
Ni4 O17 2.085(2)
Ni4 O25 2.087(2)
Ni4 O10 2.097(2)
Ni4 O13 2.151(2)
Ni5 N011 1.990(3)
Ni5 O16 2.011(2)
Ni5 O11 2.023(3)
Ni5 O25 2.032(2)
Ni5 O13 2.037(2)
Ni5 O24 2.117(2)
Cl2 C29 1.755(3)
Cl6 C84 1.742(4)
Cl5 C10 1.738(3)
Cl3 C59 1.740(4)
Cl8 C116 1.746(4)
Cl7 C111 1.742(4)
O10 C45 1.318(4)
O8 C62 1.271(4)
O2 C7 1.277(4)
O22 C121 1.256(4)
O25 C129 1.333(4)
O18 C114 1.248(4)
O1 C24 1.321(4)
Cl4 C78 1.754(5)
O3 C7 1.242(4)
O13 C63 1.310(4)
O4 C26 1.280(4)
O23 C121 1.256(4)
O9 C62 1.256(4)
O6 C35 1.313(4)
O19 C114 1.284(4)
O16 C81 1.243(4)
O17 C81 1.280(4)
O7 C25 1.431(4)
O7 H7 0.9500
O24 C130 1.244(4)
O5 C26 1.245(4)
O11 C74 1.271(4)
N5 C55 1.302(4)
N5 C56 1.424(4)
N3 C14 1.297(4)
N3 C13 1.419(4)
N4 C33 1.298(4)
N4 C32 1.425(4)
N8 C122 1.297(4)
N8 C119 1.400(5)
N011 C73 1.296(5)
N011 C75 1.426(4)
O12 C74 1.252(5)
N7 C98 1.369(5)
N7 C108 1.417(5)
N6 C88 1.355(5)
N6 C87 1.399(5)
C121 C120 1.517(4)
C26 C27 1.503(5)
C62 C61 1.510(4)
C24 C15 1.412(5)
C24 C23 1.428(4)
C130 C128 1.473(4)
C130 C129 1.484(5)
O14 C97 1.234(5)
O14 H14 0.8400
C27 C28 1.400(5)
C27 C32 1.411(5)
C34 C35 1.413(5)
C34 C33 1.443(5)
C34 C36 1.451(5)
C129 C131 1.358(5)
C128 C127 1.396(5)
C128 C123 1.402(5)
C119 C118 1.402(5)
C119 C120 1.405(5)
C45 C54 1.424(5)
C45 C46 1.434(4)
C8 C9 1.395(5)
C8 C13 1.411(4)
C8 C7 1.515(4)
C114 C113 1.513(5)
C14 C15 1.443(4)
C14 H1 0.9500
C120 C115 1.389(5)
C9 C10 1.376(5)
C9 H9 0.9500
C81 C82 1.514(4)
C15 C16 1.454(4)
C33 H33 0.9500
C13 C12 1.403(5)
C131 C122 1.457(4)
C131 H131 0.9500
C54 C55 1.442(5)
C54 C53 1.458(5)
C55 H55 0.9500
C122 C123 1.479(5)
C127 C126 1.379(5)
C127 H127 0.9500
C61 C56 1.405(5)
C61 C60 1.414(5)
C35 C38 1.432(5)
C60 C59 1.379(5)
C60 H60 0.9500
C82 C83 1.404(5)
C82 C87 1.408(5)
C87 C86 1.402(5)
C12 C37 1.366(5)
C12 H12 0.9500
C123 C124 1.401(5)
C28 C29 1.377(5)
C28 H28 0.9500
C56 C57 1.400(5)
C71 C70 1.404(5)
C71 C66 1.432(5)
C71 C72 1.451(5)
C32 C31 1.404(5)
C63 C72 1.416(5)
C63 C64 1.449(5)
C64 C65 1.356(5)
C64 H64 0.9500
C16 C21 1.413(5)
C16 C17 1.417(5)
C126 C125 1.388(6)
C126 H126 0.9500
C73 C72 1.439(5)
C73 H73 0.9500
C29 C30 1.387(5)
C25 H25A 0.9800
C25 H25B 0.9800
C25 H25C 0.9800
C53 C52 1.402(5)
C53 C48 1.414(5)
C48 C47 1.415(5)
C48 C49 1.423(5)
C47 C46 1.357(5)
C47 H47 0.9500
C65 C66 1.427(5)
C65 H65 0.9500
C46 H46 0.9500
C85 C84 1.382(6)
C85 C86 1.388(6)
C85 H85 0.9500
C23 C22 1.364(5)
C23 H23 0.9500
C70 C69 1.381(6)
C70 H70 0.9500
C124 C125 1.379(5)
C124 H124 0.9500
C10 C37 1.388(5)
C17 C18 1.378(5)
C17 H17 0.9500
C31 C30 1.374(5)
C31 H31 0.9500
C115 C116 1.384(5)
C115 H115 0.9500
C83 C84 1.375(5)
C83 H83 0.9500
C113 C112 1.395(5)
C113 C108 1.432(5)
C18 C19 1.410(6)
C18 H18 0.9500
C36 C44 1.402(6)
C36 C40 1.410(5)
C38 C39 1.354(5)
C38 H38 0.9500
C86 H86 0.9500
C118 C117 1.381(6)
C118 H118 0.9500
N2 C5 1.481(6)
N2 C2 1.502(6)
N2 C4 1.505(6)
N2 H3 1.0000
C108 C109 1.393(5)
C37 H37 0.9500
C99 C100 1.380(6)
C99 C104 1.421(5)
C99 C98 1.477(6)
C90 C91 1.387(5)
C90 C89 1.399(5)
C90 H90 0.9500
C30 H30 0.9500
C125 H125 0.9500
C74 C80 1.513(6)
O15 C95 1.215(5)
C89 C94 1.404(5)
C89 C88 1.484(5)
C75 C76 1.408(5)
C75 C80 1.414(6)
C98 C107 1.368(6)
C57 C58 1.380(5)
C57 H57 0.9500
C21 C20 1.417(5)
C21 C22 1.424(5)
C112 C111 1.371(6)
C112 H112 0.9500
C22 H22 0.9500
C88 C96 1.378(5)
C69 C68 1.397(6)
C69 H69 0.9500
C96 C97 1.423(6)
C96 H96 0.9500
C117 C116 1.372(6)
C117 H117 0.9500
C40 C39 1.409(6)
C40 C41 1.418(5)
C68 C67 1.362(6)
C68 H68 0.9500
C100 C101 1.390(6)
C100 H100 0.9500
C59 C58 1.385(6)
C80 C79 1.397(6)
C91 C92 1.380(6)
C91 H91 0.9500
C66 C67 1.410(5)
C58 H58 0.9500
C49 C50 1.366(6)
C49 H49 0.9500
C19 C20 1.348(6)
C19 H19 0.9500
C39 H39 0.9500
O21 C105 1.212(6)
C92 C93 1.377(6)
C92 H92 0.9500
C109 C110 1.378(6)
C109 H109 0.9500
C101 C102 1.376(6)
C101 H101 0.9500
C20 H20 0.9500
C76 C77 1.372(6)
C76 H76 0.9500
C97 C95 1.515(6)
C94 C93 1.393(6)
C94 C95 1.489(6)
C67 H67 0.9500
C104 C103 1.397(7)
C104 C105 1.455(7)
O20 C106 1.245(6)
O20 H20A 0.8400
C77 C78 1.365(8)
C77 H77 0.9500
C52 C51 1.378(6)
C52 H52 0.9500
C50 C51 1.397(6)
C50 H50 0.9500
C111 C110 1.390(6)
C102 C103 1.367(7)
C102 H102 0.9500
C110 H110 0.9500
C107 C106 1.417(6)
C107 H107 0.9500
C41 C42 1.349(7)
C41 H41 0.9500
C79 C78 1.392(8)
C79 H79 0.9500
C51 H51 0.9500
C42 C43 1.389(8)
C42 H42 0.9500
C103 H103 0.9500
C93 H93 0.9500
C6 C5 1.491(7)
C6 H6A 0.9800
C6 H6B 0.9800
C6 H6C 0.9800
C5 H5A 0.9900
C5 H5B 0.9900
C4 C3 1.506(7)
C4 H4A 0.9900
C4 H4B 0.9900
C44 C43 1.371(7)
C44 H44 0.9500
C43 H43 0.9500
C106 C105 1.528(8)
C3 H3A 0.9800
C3 H3B 0.9800
C3 H3C 0.9800
C2 C1 1.509(8)
C2 H2A 0.9900
C2 H2B 0.9900
C1 H1A 0.9800
C1 H1B 0.9800
C1 H1C 0.9800
C04Z C132 1.498(14)
C058 C11 1.605(12)
C058 N12 1.728(14)
C059 C137 1.43(2)
N12 C132 1.381(14)
N12 C137 1.79(2)

loop_
_geom_torsion_atom_site_label_1
_geom_torsion_atom_site_label_2
_geom_torsion_atom_site_label_3
_geom_torsion_atom_site_label_4
_geom_torsion
Ni2 O22 C121 O23 3.8(4)
Ni2 O22 C121 C120 -176.8(2)
Ni3 O23 C121 O22 -20.9(5)
Ni3 O23 C121 C120 159.6(2)
Ni1 O4 C26 O5 -150.7(2)
Ni1 O4 C26 C27 35.3(4)
Ni1 O9 C62 O8 -31.3(4)
Ni1 O9 C62 C61 148.7(2)
Ni3 O8 C62 O9 168.5(2)
Ni2 O8 C62 O9 15.0(4)
Ni3 O8 C62 C61 -11.5(4)
Ni2 O8 C62 C61 -165.0(2)
Ni2 O1 C24 C15 -22.0(4)
Ni1 O1 C24 C15 108.9(3)
Ni2 O1 C24 C23 159.5(2)
Ni1 O1 C24 C23 -69.6(4)
Ni5 O24 C130 C128 -171.9(2)
Ni5 O24 C130 C129 8.0(3)
O5 C26 C27 C28 -32.4(4)
O4 C26 C27 C28 141.8(3)
O5 C26 C27 C32 151.4(3)
O4 C26 C27 C32 -34.4(5)
Ni5 O25 C129 C131 160.8(3)
Ni4 O25 C129 C131 -91.2(3)
Ni5 O25 C129 C130 -17.3(3)
Ni4 O25 C129 C130 90.7(3)
O24 C130 C129 O25 6.1(4)
C128 C130 C129 O25 -174.0(3)
O24 C130 C129 C131 -172.0(3)
C128 C130 C129 C131 7.9(4)
O24 C130 C128 C127 -9.5(5)
C129 C130 C128 C127 170.6(3)
O24 C130 C128 C123 172.2(3)
C129 C130 C128 C123 -7.7(4)
C122 N8 C119 C118 -122.2(3)
C122 N8 C119 C120 61.1(4)
Ni3 O10 C45 C54 -36.5(4)
Ni4 O10 C45 C54 165.8(2)
Ni3 O10 C45 C46 143.9(2)
Ni4 O10 C45 C46 -13.9(4)
Ni3 O18 C114 O19 20.2(5)
Ni3 O18 C114 C113 -160.9(2)
Ni4 O19 C114 O18 6.5(5)
Ni4 O19 C114 C113 -172.4(2)
C13 N3 C14 C15 -168.0(3)
Ni2 N3 C14 C15 12.4(4)
Ni4 O3 C7 O2 13.1(5)
Ni4 O3 C7 C8 -167.9(2)
Ni2 O2 C7 O3 177.4(2)
Ni3 O2 C7 O3 11.0(4)
Ni2 O2 C7 C8 -1.5(4)
Ni3 O2 C7 C8 -167.94(19)
C9 C8 C7 O3 -13.2(4)
C13 C8 C7 O3 169.3(3)
C9 C8 C7 O2 165.8(3)
C13 C8 C7 O2 -11.7(5)
N8 C119 C120 C115 -179.2(3)
C118 C119 C120 C115 4.2(5)
N8 C119 C120 C121 -0.2(5)
C118 C119 C120 C121 -176.8(3)
O22 C121 C120 C115 -132.0(3)
O23 C121 C120 C115 47.5(4)
O22 C121 C120 C119 49.0(4)
O23 C121 C120 C119 -131.5(3)
C13 C8 C9 C10 1.3(5)
C7 C8 C9 C10 -176.4(3)
Ni5 O16 C81 O17 11.2(5)
Ni5 O16 C81 C82 -171.4(2)
Ni4 O17 C81 O16 -3.0(5)
Ni4 O17 C81 C82 179.6(2)
O1 C24 C15 C14 -10.1(5)
C23 C24 C15 C14 168.4(3)
O1 C24 C15 C16 176.7(3)
C23 C24 C15 C16 -4.8(5)
N3 C14 C15 C24 15.6(5)
N3 C14 C15 C16 -171.0(3)
C32 N4 C33 C34 -172.8(3)
Ni1 N4 C33 C34 4.7(5)
C35 C34 C33 N4 14.5(5)
C36 C34 C33 N4 -173.0(3)
C9 C8 C13 C12 -3.4(5)
C7 C8 C13 C12 174.1(3)
C9 C8 C13 N3 178.8(3)
C7 C8 C13 N3 -3.8(5)
C14 N3 C13 C12 32.4(4)
Ni2 N3 C13 C12 -148.1(2)
C14 N3 C13 C8 -149.8(3)
Ni2 N3 C13 C8 29.7(4)
O25 C129 C131 C122 -178.4(3)
C130 C129 C131 C122 -0.4(5)
O10 C45 C54 C55 -6.0(5)
C46 C45 C54 C55 173.7(3)
O10 C45 C54 C53 173.8(3)
C46 C45 C54 C53 -6.5(5)
C56 N5 C55 C54 -174.1(3)
Ni3 N5 C55 C54 9.7(4)
C45 C54 C55 N5 22.3(5)
C53 C54 C55 N5 -157.5(3)
C119 N8 C122 C131 3.1(5)
C119 N8 C122 C123 -178.5(3)
C129 C131 C122 N8 171.2(3)
C129 C131 C122 C123 -7.1(4)
C123 C128 C127 C126 0.3(5)
C130 C128 C127 C126 -177.9(3)
O9 C62 C61 C56 162.2(3)
O8 C62 C61 C56 -17.8(5)
O9 C62 C61 C60 -16.6(4)
O8 C62 C61 C60 163.4(3)
Ni1 O6 C35 C34 -29.1(4)
Ni2 O6 C35 C34 99.9(3)
Ni1 O6 C35 C38 152.3(2)
Ni2 O6 C35 C38 -78.7(3)
C33 C34 C35 O6 -1.5(5)
C36 C34 C35 O6 -174.2(3)
C33 C34 C35 C38 177.1(3)
C36 C34 C35 C38 4.4(5)
C56 C61 C60 C59 -0.5(5)
C62 C61 C60 C59 178.4(3)
O16 C81 C82 C83 -10.0(4)
O17 C81 C82 C83 167.7(3)
O16 C81 C82 C87 171.5(3)
O17 C81 C82 C87 -10.8(5)
C88 N6 C87 C86 29.9(6)
C88 N6 C87 C82 -153.1(3)
C83 C82 C87 N6 178.8(3)
C81 C82 C87 N6 -2.7(5)
C83 C82 C87 C86 -4.1(5)
C81 C82 C87 C86 174.4(3)
C8 C13 C12 C37 2.9(5)
N3 C13 C12 C37 -179.1(3)
C127 C128 C123 C124 -0.3(5)
C130 C128 C123 C124 177.9(3)
C127 C128 C123 C122 -178.0(3)
C130 C128 C123 C122 0.2(5)
N8 C122 C123 C124 11.0(4)
C131 C122 C123 C124 -170.5(3)
N8 C122 C123 C128 -171.3(3)
C131 C122 C123 C128 7.2(4)
C32 C27 C28 C29 1.2(5)
C26 C27 C28 C29 -175.3(3)
C60 C61 C56 C57 2.5(5)
C62 C61 C56 C57 -176.3(3)
C60 C61 C56 N5 -174.8(3)
C62 C61 C56 N5 6.4(5)
C55 N5 C56 C57 38.4(5)
Ni3 N5 C56 C57 -145.5(3)
C55 N5 C56 C61 -144.3(3)
Ni3 N5 C56 C61 31.8(4)
C28 C27 C32 C31 -4.1(5)
C26 C27 C32 C31 172.0(3)
C28 C27 C32 N4 178.4(3)
C26 C27 C32 N4 -5.5(5)
C33 N4 C32 C31 37.6(4)
Ni1 N4 C32 C31 -139.9(3)
C33 N4 C32 C27 -144.9(3)
Ni1 N4 C32 C27 37.5(4)
Ni5 O13 C63 C72 -23.5(4)
Ni4 O13 C63 C72 -153.4(2)
Ni5 O13 C63 C64 160.6(2)
Ni4 O13 C63 C64 30.7(4)
O13 C63 C64 C65 179.0(3)
C72 C63 C64 C65 2.9(5)
C24 C15 C16 C21 3.6(5)
C14 C15 C16 C21 -169.9(3)
C24 C15 C16 C17 -174.0(3)
C14 C15 C16 C17 12.5(5)
C128 C127 C126 C125 0.2(5)
C75 N011 C73 C72 -168.1(3)
Ni5 N011 C73 C72 15.6(5)
C27 C28 C29 C30 2.0(5)
C27 C28 C29 Cl2 -177.6(2)
C45 C54 C53 C52 -172.5(3)
C55 C54 C53 C52 7.3(5)
C45 C54 C53 C48 4.7(5)
C55 C54 C53 C48 -175.5(3)
C52 C53 C48 C47 177.1(3)
C54 C53 C48 C47 -0.3(5)
C52 C53 C48 C49 -1.4(5)
C54 C53 C48 C49 -178.7(3)
C53 C48 C47 C46 -2.2(5)
C49 C48 C47 C46 176.3(4)
O13 C63 C72 C73 -14.3(5)
C64 C63 C72 C73 161.7(3)
O13 C63 C72 C71 173.8(3)
C64 C63 C72 C71 -10.3(5)
N011 C73 C72 C63 19.5(5)
N011 C73 C72 C71 -168.4(3)
C70 C71 C72 C63 -167.3(3)
C66 C71 C72 C63 10.6(5)
C70 C71 C72 C73 20.4(5)
C66 C71 C72 C73 -161.7(3)
C63 C64 C65 C66 4.4(6)
C48 C47 C46 C45 0.2(5)
O10 C45 C46 C47 -176.1(3)
C54 C45 C46 C47 4.2(5)
O1 C24 C23 C22 -179.1(3)
C15 C24 C23 C22 2.3(5)
C66 C71 C70 C69 0.7(5)
C72 C71 C70 C69 178.7(3)
C128 C123 C124 C125 -0.2(5)
C122 C123 C124 C125 177.5(3)
C8 C9 C10 C37 1.4(6)
C8 C9 C10 Cl5 -179.6(3)
C21 C16 C17 C18 -0.8(5)
C15 C16 C17 C18 176.8(3)
C27 C32 C31 C30 4.0(5)
N4 C32 C31 C30 -178.5(3)
C119 C120 C115 C116 -3.3(5)
C121 C120 C115 C116 177.7(3)
C87 C82 C83 C84 1.7(5)
C81 C82 C83 C84 -176.9(3)
O18 C114 C113 C112 -5.9(5)
O19 C114 C113 C112 173.1(3)
O18 C114 C113 C108 174.3(3)
O19 C114 C113 C108 -6.7(5)
C16 C17 C18 C19 0.4(6)
C35 C34 C36 C44 175.7(4)
C33 C34 C36 C44 3.0(6)
C35 C34 C36 C40 -0.9(5)
C33 C34 C36 C40 -173.6(3)
O6 C35 C38 C39 173.8(3)
C34 C35 C38 C39 -4.9(5)
C84 C85 C86 C87 -0.5(6)
N6 C87 C86 C85 -179.5(3)
C82 C87 C86 C85 3.5(6)
N8 C119 C118 C117 -179.8(3)
C120 C119 C118 C117 -3.0(5)
C98 N7 C108 C109 22.8(6)
C98 N7 C108 C113 -160.0(4)
C112 C113 C108 C109 -2.4(5)
C114 C113 C108 C109 177.3(3)
C112 C113 C108 N7 -179.8(3)
C114 C113 C108 N7 0.0(5)
C13 C12 C37 C10 -0.3(6)
C9 C10 C37 C12 -1.9(6)
Cl5 C10 C37 C12 179.1(3)
C32 C31 C30 C29 -0.8(6)
C28 C29 C30 C31 -2.2(5)
Cl2 C29 C30 C31 177.4(3)
C123 C124 C125 C126 0.6(5)
C127 C126 C125 C124 -0.6(6)
Ni5 O11 C74 O12 179.3(3)
Ni5 O11 C74 C80 2.6(5)
C91 C90 C89 C94 1.0(6)
C91 C90 C89 C88 -178.6(4)
C73 N011 C75 C76 39.3(5)
Ni5 N011 C75 C76 -144.4(3)
C73 N011 C75 C80 -141.4(3)
Ni5 N011 C75 C80 34.8(4)
C108 N7 C98 C107 11.1(6)
C108 N7 C98 C99 -170.5(4)
C100 C99 C98 C107 179.8(4)
C104 C99 C98 C107 -2.2(6)
C100 C99 C98 N7 1.4(5)
C104 C99 C98 N7 179.4(4)
C61 C56 C57 C58 -3.1(5)
N5 C56 C57 C58 174.3(4)
C17 C16 C21 C20 0.3(5)
C15 C16 C21 C20 -177.5(3)
C17 C16 C21 C22 177.9(3)
C15 C16 C21 C22 0.1(5)
C108 C113 C112 C111 1.0(6)
C114 C113 C112 C111 -178.8(4)
C24 C23 C22 C21 1.5(5)
C16 C21 C22 C23 -2.7(5)
C20 C21 C22 C23 174.9(4)
C87 N6 C88 C96 13.0(6)
C87 N6 C88 C89 -169.5(3)
C90 C89 C88 N6 -1.5(5)
C94 C89 C88 N6 178.9(3)
C90 C89 C88 C96 176.1(4)
C94 C89 C88 C96 -3.5(5)
C71 C70 C69 C68 0.4(6)
N6 C88 C96 C97 -178.5(4)
C89 C88 C96 C97 4.2(6)
C119 C118 C117 C116 0.8(6)
C44 C36 C40 C39 -179.1(4)
C34 C36 C40 C39 -2.3(6)
C44 C36 C40 C41 -1.0(6)
C34 C36 C40 C41 175.9(4)
C82 C83 C84 C85 1.4(6)
C82 C83 C84 Cl6 -179.3(3)
C86 C85 C84 C83 -2.0(6)
C86 C85 C84 Cl6 178.7(3)
C70 C69 C68 C67 -0.6(6)
C104 C99 C100 C101 0.8(6)
C98 C99 C100 C101 178.8(4)
C61 C60 C59 C58 -1.0(6)
C61 C60 C59 Cl3 177.6(3)
C76 C75 C80 C79 -5.2(6)
N011 C75 C80 C79 175.6(4)
C76 C75 C80 C74 174.1(4)
N011 C75 C80 C74 -5.1(6)
O12 C74 C80 C79 -12.6(6)
O11 C74 C80 C79 164.2(4)
O12 C74 C80 C75 168.1(4)
O11 C74 C80 C75 -15.1(6)
C89 C90 C91 C92 -1.4(6)
C118 C117 C116 C115 0.2(7)
C118 C117 C116 Cl8 -178.7(3)
C120 C115 C116 C117 1.1(6)
C120 C115 C116 Cl8 180.0(3)
C64 C65 C66 C67 172.2(4)
C64 C65 C66 C71 -4.1(5)
C70 C71 C66 C67 -1.7(5)
C72 C71 C66 C67 -179.7(3)
C70 C71 C66 C65 174.7(3)
C72 C71 C66 C65 -3.4(5)
C56 C57 C58 C59 1.6(6)
C60 C59 C58 C57 0.4(7)
Cl3 C59 C58 C57 -178.1(3)
C53 C48 C49 C50 1.3(6)
C47 C48 C49 C50 -177.1(4)
C17 C18 C19 C20 0.6(6)
C35 C38 C39 C40 1.7(6)
C36 C40 C39 C38 1.9(6)
C41 C40 C39 C38 -176.2(4)
C90 C91 C92 C93 0.3(7)
N7 C108 C109 C110 179.4(4)
C113 C108 C109 C110 2.2(6)
C99 C100 C101 C102 -0.8(7)
C18 C19 C20 C21 -1.2(6)
C16 C21 C20 C19 0.7(6)
C22 C21 C20 C19 -176.9(4)
C80 C75 C76 C77 3.5(6)
N011 C75 C76 C77 -177.2(4)
C88 C96 C97 O14 177.6(4)
C88 C96 C97 C95 -1.7(6)
C90 C89 C94 C93 0.5(6)
C88 C89 C94 C93 -179.9(4)
C90 C89 C94 C95 -179.2(4)
C88 C89 C94 C95 0.5(6)
C69 C68 C67 C66 -0.4(6)
C65 C66 C67 C68 -174.6(4)
C71 C66 C67 C68 1.6(6)
C100 C99 C104 C103 -0.4(6)
C98 C99 C104 C103 -178.5(4)
C100 C99 C104 C105 178.9(4)
C98 C99 C104 C105 0.8(6)
C75 C76 C77 C78 -0.2(8)
C48 C53 C52 C51 0.9(6)
C54 C53 C52 C51 178.1(4)
C48 C49 C50 C51 -0.6(7)
C113 C112 C111 C110 0.7(7)
C113 C112 C111 Cl7 179.6(3)
C100 C101 C102 C103 0.4(7)
C108 C109 C110 C111 -0.5(7)
C112 C111 C110 C109 -1.0(8)
Cl7 C111 C110 C109 -179.8(4)
N7 C98 C107 C106 -178.8(4)
C99 C98 C107 C106 2.9(7)
C93 C94 C95 O15 2.3(7)
C89 C94 C95 O15 -178.1(5)
C93 C94 C95 C97 -177.8(4)
C89 C94 C95 C97 1.9(6)
O14 C97 C95 O15 -0.7(7)
C96 C97 C95 O15 178.6(5)
O14 C97 C95 C94 179.3(4)
C96 C97 C95 C94 -1.4(6)
C39 C40 C41 C42 179.9(5)
C36 C40 C41 C42 1.8(7)
C75 C80 C79 C78 3.8(7)
C74 C80 C79 C78 -175.6(5)
C53 C52 C51 C50 -0.2(8)
C49 C50 C51 C52 0.0(8)
C40 C41 C42 C43 -2.5(9)
C101 C102 C103 C104 0.0(8)
C99 C104 C103 C102 0.0(8)
C105 C104 C103 C102 -179.3(5)
C91 C92 C93 C94 1.3(7)
C89 C94 C93 C92 -1.7(7)
C95 C94 C93 C92 178.0(4)
C76 C77 C78 C79 -1.3(10)
C76 C77 C78 Cl4 177.6(5)
C80 C79 C78 C77 -0.6(10)
C80 C79 C78 Cl4 -179.5(4)
C2 N2 C5 C6 -71.1(5)
C4 N2 C5 C6 160.8(4)
C5 N2 C4 C3 174.9(5)
C2 N2 C4 C3 45.1(6)
C40 C36 C44 C43 1.1(8)
C34 C36 C44 C43 -175.6(6)
C36 C44 C43 C42 -2.0(11)
C41 C42 C43 C44 2.6(11)
C98 C107 C106 O20 -179.0(5)
C98 C107 C106 C105 -2.2(7)
C103 C104 C105 O21 -3.7(8)
C99 C104 C105 O21 176.9(5)
C103 C104 C105 C106 179.1(5)
C99 C104 C105 C106 -0.2(7)
O20 C106 C105 O21 0.4(8)
C107 C106 C105 O21 -176.5(5)
O20 C106 C105 C104 177.7(5)
C107 C106 C105 C104 0.8(7)
C5 N2 C2 C1 -69.8(6)
C4 N2 C2 C1 58.3(7)
C11 C058 N12 C132 -173.9(10)
C11 C058 N12 C137 -58.0(15)
C058 N12 C132 C04Z -86.0(10)
C137 N12 C132 C04Z 153.9(11)
C132 N12 C137 C059 -177.7(14)
C058 N12 C137 C059 96.5(17)

loop_
_platon_squeeze_void_nr
_platon_squeeze_void_average_x
_platon_squeeze_void_average_y
_platon_squeeze_void_average_z
_platon_squeeze_void_volume
_platon_squeeze_void_count_electrons
_platon_squeeze_void_content
1 -0.010 0.000 0.000 1813 439 ' '
2 0.187 0.434 0.570 8 0 ' '
3 0.375 0.032 0.400 12 0 ' '
4 0.625 0.968 0.600 12 0 ' '
5 0.812 0.566 0.430 8 0 ' '
